data_4126966
loop_
_publ_author_name
'Li, Si'
'Du, Xiang-Sha'
'Li, Bing'
'Wang, Jia-Yin'
'Li, Guo-Ping'
'Gao, Guang-Gang'
'Zang, Shuang-Quan'

_publ_section_title
;
 Atom-precise Modification of Silver(I) Thiolate Cluster by Shell Ligand
 Substitution: A New Approach to Generation of Cluster Functionality and
 Chirality.
;
_journal_name_full 'Journal of the American Chemical Society'
_journal_paper_doi 10.1021/jacs.7b12136
_journal_year 2017
_chemical_formula_moiety 'C137 H174 Ag20 Fe8 N4 O19 S10, 2(H2 O), 0.5(C4 H6 N2)'
_chemical_formula_sum 'C139 H181 Ag20 Fe8 N5 O21 S10'
_chemical_formula_weight 5182.68
_chemical_name_systematic
;
 ?
;
_space_group_crystal_system triclinic
_space_group_IT_number 2
_space_group_name_Hall '-P 1'
_space_group_name_H-M_alt 'P -1'
_symmetry_space_group_name_Hall '-P 1'
_symmetry_space_group_name_H-M 'P -1'
_atom_sites_solution_hydrogens mixed
_atom_sites_solution_primary heavy
_audit_creation_date 2017-09-22
_audit_creation_method
;
Olex2 1.2
(compiled 2017.08.10 svn.r3458 for OlexSys, GUI svn.r5381)
;
_cell_angle_alpha 77.024(2)
_cell_angle_beta 87.2409(19)
_cell_angle_gamma 89.331(2)
_cell_formula_units_Z 1
_cell_length_a 15.2883(4)
_cell_length_b 16.3501(4)
_cell_length_c 16.6836(4)
_cell_measurement_reflns_used 29577
_cell_measurement_temperature 100.00(10)
_cell_measurement_theta_max 72.5280
_cell_measurement_theta_min 3.8570
_cell_volume 4059.11(18)
_computing_cell_refinement 'CrysAlisPro 1.171.39.7e (Rigaku OD, 2015)'
_computing_data_collection 'CrysAlisPro 1.171.39.7e (Rigaku OD, 2015)'
_computing_data_reduction 'CrysAlisPro 1.171.39.7e (Rigaku OD, 2015)'
_computing_molecular_graphics 'Olex2 (Dolomanov et al., 2009)'
_computing_publication_material 'Olex2 (Dolomanov et al., 2009)'
_computing_structure_refinement 'ShelXL (Sheldrick, 2015)'
_computing_structure_solution 'ShelXS (Sheldrick, 2008)'
_diffrn_ambient_environment N~2~
_diffrn_ambient_temperature 100.00(10)
_diffrn_detector 'CCD plate'
_diffrn_measured_fraction_theta_full 0.980
_diffrn_measured_fraction_theta_max 0.994
_diffrn_measurement_details
;
List of Runs (angles in degrees, time in seconds):

  # Type    Start    End  Width  t~exp~   \w     \q     \k     \f   Frames
--------------------------------------------------------------------------
  1  \w    -42.00  33.00   0.50    0.50    --   45.50 -57.00 120.00  150
  2  \w     36.00  82.00   0.50    0.50    --   45.50 -57.00 120.00   92
  3  \w     76.00 102.00   0.50    0.83    --  100.10 -82.00   0.00   52
  4  \w     89.00 132.00   0.50    0.83    --  100.10 -82.00 -30.00   86
  5  \w     98.00 124.00   0.50    0.83    --  100.10 -82.00-120.00   52
  6  \w    107.00 134.00   0.50    0.83    --  100.10 -82.00-150.00   54
  7  \w     77.00 104.00   0.50    0.83    --  100.10 -82.00-150.00   54
  8  \w     76.00 102.00   0.50    0.83    --  100.10 -61.00-150.00   52
  9  \w     61.00  89.00   0.50    0.50    --   45.50 -37.00 -60.00   56
 10  \w    -15.00  88.00   0.50    0.50    --   45.50 -82.00 -30.00  206
 11  \w     44.00  71.00   0.50    0.83    --  100.10 -82.00-150.00   54
 12  \w     54.00  96.00   0.50    0.83    --  100.10 -82.00-180.00   84
 13  \w     28.00  55.00   0.50    0.83    --  100.10 -61.00-150.00   54
 14  \w     15.00 143.00   0.50    0.83    --  100.10 -82.00 -90.00  256
 15  \w     91.00 117.00   0.50    0.83    --  100.10 -82.00  90.00   52
 16  \w     82.00 134.00   0.50    0.83    --  100.10 -82.00  23.47  104
 17  \w     55.00 189.00   0.50    0.83    --  100.10  15.00  30.00  268
 18  \w    105.00 134.00   0.50    0.50    --   45.50  82.00  30.00   58
 19  \w     88.00 130.00   0.50    0.50    --   45.50  82.00-120.00   84
 20  \w     89.00 125.00   0.50    0.83    --  100.10  82.00-120.00   72
 21  \w     13.00 142.00   0.50    0.83    --  100.10 -45.00  60.00  258
 22  \w     43.00  86.00   0.50    0.83    --  100.10 -82.00  60.00   86
 23  \w     40.00 144.00   0.50    0.83    --  100.10 -82.00 120.00  208
 24  \w     11.00 157.00   0.50    0.83    --  100.10 -30.00 -90.00  292
 25  \w     15.00  42.00   0.50    0.83    --  100.10  15.00  30.00   54
 26  \w     12.00 145.00   0.50    0.83    --  100.10 -30.00  60.00  266
 27  \w     11.00 141.00   0.50    0.83    --  100.10 -82.00 -60.00  260
 28  \w    -15.00  30.00   0.50    0.50    --   45.50 -82.00  60.00   90
 29  \w    -28.00  71.00   0.50    0.50    --   45.50 -82.00-150.00  198
 30  \w    -43.00  41.00   0.50    0.50    --   45.50 -37.00 -60.00  168
;
_diffrn_measurement_device 'four-circle diffractometer'
_diffrn_measurement_device_type 'XtaLAB Pro: Kappa single'
_diffrn_measurement_method '\w scans'
_diffrn_orient_matrix_type 'CrysAlisPro convention (1999,Acta A55,543-557)'
_diffrn_orient_matrix_UB_11 -0.0172113000
_diffrn_orient_matrix_UB_12 -0.0951779000
_diffrn_orient_matrix_UB_13 0.0254914000
_diffrn_orient_matrix_UB_21 -0.0640416000
_diffrn_orient_matrix_UB_22 0.0075952000
_diffrn_orient_matrix_UB_23 -0.0698309000
_diffrn_orient_matrix_UB_31 0.0760270000
_diffrn_orient_matrix_UB_32 -0.0152644000
_diffrn_orient_matrix_UB_33 -0.0589312000
_diffrn_radiation_monochromator graphite
_diffrn_radiation_probe x-ray
_diffrn_radiation_type CuK\a
_diffrn_radiation_wavelength 1.54184
_diffrn_reflns_av_R_equivalents 0.0369
_diffrn_reflns_av_unetI/netI 0.0361
_diffrn_reflns_Laue_measured_fraction_full 0.980
_diffrn_reflns_Laue_measured_fraction_max 0.994
_diffrn_reflns_limit_h_max 18
_diffrn_reflns_limit_h_min -18
_diffrn_reflns_limit_k_max 19
_diffrn_reflns_limit_k_min -19
_diffrn_reflns_limit_l_max 16
_diffrn_reflns_limit_l_min -19
_diffrn_reflns_number 47539
_diffrn_reflns_point_group_measured_fraction_full 0.980
_diffrn_reflns_point_group_measured_fraction_max 0.994
_diffrn_reflns_theta_full 67.684
_diffrn_reflns_theta_max 66.986
_diffrn_reflns_theta_min 2.721
_diffrn_source 'fine-focus sealed X-ray tube'
_diffrn_source_type 'Enhance (Cu) X-ray Source'
_exptl_absorpt_coefficient_mu 26.054
_exptl_absorpt_correction_T_max 1.00000
_exptl_absorpt_correction_T_min 0.35244
_exptl_absorpt_correction_type multi-scan
_exptl_absorpt_process_details
;
CrysAlisPro 1.171.39.7e (Rigaku Oxford Diffraction, 2015)
Empirical absorption correction using spherical harmonics,
 implemented in SCALE3 ABSPACK scaling algorithm.
;
_exptl_crystal_colour yellow
_exptl_crystal_density_diffrn 2.120
_exptl_crystal_description block
_exptl_crystal_F_000 2526
_exptl_crystal_size_max 0.3
_exptl_crystal_size_mid 0.2
_exptl_crystal_size_min 0.2
_refine_diff_density_max 3.097
_refine_diff_density_min -2.216
_refine_diff_density_rms 0.180
_refine_ls_extinction_method none
_refine_ls_goodness_of_fit_ref 1.014
_refine_ls_hydrogen_treatment constr
_refine_ls_matrix_type full
_refine_ls_number_parameters 999
_refine_ls_number_reflns 14399
_refine_ls_number_restraints 193
_refine_ls_restrained_S_all 1.025
_refine_ls_R_factor_all 0.0602
_refine_ls_R_factor_gt 0.0559
_refine_ls_shift/su_max 0.002
_refine_ls_shift/su_mean 0.000
_refine_ls_structure_factor_coef Fsqd
_refine_ls_weighting_details
;
 w=1/[\s^2^(Fo^2^)+(0.0706P)^2^+48.3518P]
 where P=(Fo^2^+2Fc^2^)/3
;
_refine_ls_weighting_scheme calc
_refine_ls_wR_factor_gt 0.1444
_refine_ls_wR_factor_ref 0.1473
_reflns_Friedel_coverage 0.000
_reflns_number_gt 13097
_reflns_number_total 14399
_reflns_threshold_expression 'I > 2\s(I)'
_cod_data_source_file ja7b12136_si_005.cif
_cod_data_source_block 20161127a1
_cod_original_cell_volume 4059.10(17)
_cod_database_code 4126966
_shelxl_version_number 2013-2
_chemical_oxdiff_formula 'C H O S Ag Fe'
_chemical_oxdiff_usercomment st
_shelx_space_group_comment
;
The symmetry employed for this shelxl refinement is uniquely defined
by the following loop, which should always be used as a source of
symmetry information in preference to the above space-group names.
They are only intended as comments.
;
_reflns_odcompleteness_completeness 99.38
_reflns_odcompleteness_iscentric 1
_reflns_odcompleteness_theta 66.97
_olex2_refinement_description
;
1. Fixed Uiso
 At 1.2 times of:
  All C(H) groups
 At 1.5 times of:
  All C(H,H,H) groups, All O(H,H) groups
2. Restrained distances
 C69-C68
 1.53 with sigma of 0.01
 C70b-N2
 1.2 with sigma of 0.02
 N3-C68
 1.3 with sigma of 0.01
 C71b-C70b
 1.53 with sigma of 0.01
 H12a_$1-H67c
 2 with sigma of 0.01
 N2-C70a \\sim N2-C70b
 with sigma of 0.01
 C71a-C70a \\sim C70b-C71b
 with sigma of 0.01
3. Uiso/Uaniso restraints and constraints
C70a \\sim C70b \\sim C71a \\sim C71b: within 2A with sigma of 0.01 and sigma
for terminal atoms of 0.02
C71a \\sim C71b \\sim C70a \\sim C70b \\sim N2: within 2A with sigma of 0.01
and sigma for terminal atoms of 0.02
C71b \\sim N2: within 2A with sigma of 0.005 and sigma for terminal atoms of
0.01
C71b \\sim C71a \\sim C70b \\sim C70a \\sim N2: within 2A with sigma of 0.005
and sigma for terminal atoms of 0.01
Uanis(C57) \\sim Ueq, Uanis(C55) \\sim Ueq: with sigma of 0.01 and sigma for
terminal atoms of 0.02
Uanis(O4) \\sim Ueq, Uanis(O5) \\sim Ueq, Uanis(O11) \\sim Ueq, Uanis(O10)
\\sim Ueq: with sigma of 0.01 and sigma for terminal atoms of 0.02
Uanis(C9) \\sim Ueq, Uanis(C8) \\sim Ueq, Uanis(C11) \\sim Ueq, Uanis(C10)
\\sim Ueq, Uanis(C12) \\sim Ueq, Uanis(C21) \\sim Ueq, Uanis(C22) \\sim Ueq,
Uanis(C23) \\sim Ueq, Uanis(C19) \\sim Ueq, Uanis(C20) \\sim Ueq, Uanis(O4)
\\sim Ueq, Uanis(O5) \\sim Ueq, Uanis(C13) \\sim Ueq, Uanis(C14) \\sim Ueq:
with sigma of 0.01 and sigma for terminal atoms of 0.02
Uanis(O4) \\sim Ueq: with sigma of 0.005 and sigma for terminal atoms of 0.01
Uanis(C15) \\sim Ueq: with sigma of 0.02 and sigma for terminal atoms of 0.04
Uanis(C69) \\sim Ueq: with sigma of 0.01 and sigma for terminal atoms of 0.02
Uanis(C7) \\sim Ueq: with sigma of 0.02 and sigma for terminal atoms of 0.04
Uanis(C68) \\sim Ueq: with sigma of 0.01 and sigma for terminal atoms of 0.02
Uanis(N3) \\sim Ueq: with sigma of 0.01 and sigma for terminal atoms of 0.02
Uanis(O4) \\sim Ueq, Uanis(O12) \\sim Ueq, Uanis(C6) \\sim Ueq: with sigma of
0.01 and sigma for terminal atoms of 0.02
4. Others
 Sof(Ag9)=1-FVAR(1)
 Sof(Ag10)=FVAR(1)
 Sof(Ag9b)=1-FVAR(2)
 Sof(Ag9a)=FVAR(2)
 Sof(C71b)=Sof(H71a)=Sof(H71b)=Sof(H71c)=Sof(C70b)=1-FVAR(3)
 Sof(C70a)=Sof(C71a)=Sof(H71d)=Sof(H71e)=Sof(H71f)=FVAR(3)
 Fixed Sof: O2(0.5) O3(0.5) O1(0.5) C69(0.5) H69a(0.5) H69b(0.5) H69c(0.5)
 C68(0.5)
5.a Riding coordinates:
 C71b(H71a,H71b,H71c), C71a(H71d,H71e,H71f)
5.b Free rotating group:
 O12(H12a,H12b)
5.c Ternary CH refined with riding coordinates:
 C37(H37), C19(H19), C20(H20), C22(H22), C23(H23), C21(H21), C12(H12), C9(H9)
5.d Aromatic/amide H refined with riding coordinates:
 C29(H29), C40(H40), C28(H28), C30(H30), C27(H27), C26(H26), C34(H34),
 C31(H31), C42(H42), C39(H39), C38(H38), C43(H43), C33(H33), C7(H7), C16(H16),
 C32(H32), C15(H15), C44(H44), C41(H41), C45(H45), C17(H17), C6(H6), C4(H4),
 C18(H18), C5(H5), C8(H8), C10(H10), C11(H11)
5.e Idealised Me refined as rotating group:
 C61(H61a,H61b,H61c), C52(H52a,H52b,H52c), C47(H47a,H47b,H47c), C51(H51a,H51b,
 H51c), C53(H53a,H53b,H53c), C49(H49a,H49b,H49c), C60(H60a,H60b,H60c), C59(H59a,
 H59b,H59c), C48(H48a,H48b,H48c), C64(H64a,H64b,H64c), C65(H65a,H65b,H65c),
 C63(H63a,H63b,H63c), C67(H67a,H67b,H67c), C57(H57a,H57b,H57c), C56(H56a,H56b,
 H56c), C55(H55a,H55b,H55c), C69(H69a,H69b,H69c)
;
_olex2_submission_special_instructions 'No special instructions were received'
_oxdiff_exptl_absorpt_empirical_details
;
Empirical correction (ABSPACK) includes:
- Absorption correction using spherical harmonics
- Frame scaling
- Detector area scaling
;
_oxdiff_exptl_absorpt_empirical_full_max 2.575
_oxdiff_exptl_absorpt_empirical_full_min 0.649

loop_
_space_group_symop_operation_xyz
'x, y, z'
'-x, -y, -z'

loop_
_atom_site_label
_atom_site_type_symbol
_atom_site_fract_x
_atom_site_fract_y
_atom_site_fract_z
_atom_site_U_iso_or_equiv
_atom_site_adp_type
_atom_site_occupancy
_atom_site_site_symmetry_order
_atom_site_calc_flag
_atom_site_refinement_flags_posn
_atom_site_refinement_flags_adp
_atom_site_refinement_flags_occupancy
_atom_site_disorder_assembly
_atom_site_disorder_group
Ag6 Ag 0.20658(4) 0.02660(3) 0.43439(3) 0.03192(14) Uani 1 1 d . . . . .
Ag2 Ag 0.06851(4) 0.19604(3) 0.47334(4) 0.03397(14) Uani 1 1 d . . . . .
Ag4 Ag 0.20106(4) 0.12083(4) 0.25214(4) 0.03747(15) Uani 1 1 d . . . . .
Ag5 Ag -0.00170(4) 0.07960(4) 0.30251(3) 0.03477(15) Uani 1 1 d . . . . .
Ag7 Ag 0.03070(5) -0.11135(4) 0.35480(4) 0.04460(17) Uani 1 1 d . . . . .
Ag8 Ag 0.22853(4) -0.09660(5) 0.31908(4) 0.04677(17) Uani 1 1 d . . . . .
Ag9A Ag 0.1605(4) -0.1336(4) 0.5853(3) 0.0388(13) Uani 0.44(4) 1 d . . . A 1
Ag3 Ag 0.07965(4) 0.24990(3) 0.28361(3) 0.03126(14) Uani 1 1 d . . . . .
Ag1 Ag -0.07365(5) 0.31804(4) 0.39965(4) 0.04603(18) Uani 1 1 d . . . . .
Fe1 Fe 0.15534(9) 0.38142(9) -0.06594(8) 0.0378(3) Uani 1 1 d . . . . .
Fe2 Fe -0.41128(10) 0.50407(11) 0.33658(10) 0.0539(4) Uani 1 1 d . . . . .
Fe3 Fe -0.30369(12) -0.07477(14) 0.20884(12) 0.0662(5) Uani 1 1 d . . . . .
S2 S 0.26652(12) -0.11544(11) 0.46626(12) 0.0297(4) Uani 1 1 d . . . . .
S4 S 0.19345(12) 0.17744(11) 0.38488(12) 0.0300(4) Uani 1 1 d . . . . .
S3 S 0.11132(13) -0.00602(12) 0.24860(11) 0.0316(4) Uani 1 1 d . . . . .
Fe4 Fe 0.37236(13) -0.26872(12) 0.08419(11) 0.0631(5) Uani 1 1 d . . . . .
S5 S -0.04570(13) 0.25206(11) 0.55196(12) 0.0319(4) Uani 1 1 d . . . . .
S1 S 0.07801(12) -0.21634(11) 0.69541(11) 0.0279(4) Uani 1 1 d . . . . .
O7 O 0.1375(4) 0.3349(3) 0.1697(3) 0.0349(12) Uani 1 1 d . . . . .
O8 O -0.1871(4) 0.4132(4) 0.3760(4) 0.0499(17) Uani 1 1 d . . . . .
O9 O -0.2725(5) 0.3777(4) 0.4920(4) 0.0527(17) Uani 1 1 d . . . . .
C29 C 0.2048(6) 0.4419(5) 0.0151(5) 0.0370(18) Uani 1 1 d . . . . .
H29 H 0.1732 0.4765 0.0432 0.044 Uiso 1 1 calc R . . . .
O6 O 0.2016(6) 0.2234(4) 0.1334(4) 0.062(2) Uani 1 1 d . . . . .
C24 C 0.1817(6) 0.2997(5) 0.1212(5) 0.0340(18) Uani 1 1 d . . . . .
C50 C 0.3877(5) -0.1217(5) 0.4800(5) 0.0330(17) Uani 1 1 d . . . . .
C61 C -0.0648(7) 0.4172(6) 0.5623(6) 0.049(2) Uani 1 1 d . . . . .
H61A H -0.0508 0.4319 0.5041 0.074 Uiso 1 1 calc GR . . . .
H61B H -0.0494 0.4627 0.5865 0.074 Uiso 1 1 calc GR . . . .
H61C H -0.1264 0.4062 0.5717 0.074 Uiso 1 1 calc GR . . . .
O10 O -0.1474(6) 0.0104(6) 0.3357(6) 0.084(3) Uani 1 1 d . U . . .
C46 C 0.1378(5) -0.2623(5) 0.7899(5) 0.0339(17) Uani 1 1 d . . . . .
C58 C -0.0126(6) 0.3372(5) 0.6020(6) 0.042(2) Uani 1 1 d . . . . .
C2 C -0.1726(7) -0.0619(7) 0.3416(7) 0.055(3) Uani 1 1 d . . . . .
C36 C -0.3034(7) 0.5060(6) 0.3973(6) 0.048(2) Uani 1 1 d . . . . .
O11 O -0.1228(7) -0.1256(7) 0.3549(7) 0.094(3) Uani 1 1 d . U . . .
C25 C 0.2163(6) 0.3539(5) 0.0427(5) 0.0356(18) Uani 1 1 d . . . . .
C52 C 0.4214(6) -0.1984(6) 0.4502(7) 0.049(2) Uani 1 1 d . . . . .
H52A H 0.3935 -0.2479 0.4828 0.073 Uiso 1 1 calc GR . . . .
H52B H 0.4836 -0.2030 0.4556 0.073 Uiso 1 1 calc GR . . . .
H52C H 0.4083 -0.1926 0.3935 0.073 Uiso 1 1 calc GR . . . .
C47 C 0.1184(7) -0.2093(7) 0.8518(6) 0.052(3) Uani 1 1 d . . . . .
H47A H 0.1403 -0.1536 0.8302 0.078 Uiso 1 1 calc GR . . . .
H47B H 0.1462 -0.2336 0.9020 0.078 Uiso 1 1 calc GR . . . .
H47C H 0.0562 -0.2072 0.8625 0.078 Uiso 1 1 calc GR . . . .
C40 C -0.2945(7) 0.5612(6) 0.3185(7) 0.053(2) Uani 1 1 d . . . . .
H40 H -0.2523 0.5584 0.2771 0.064 Uiso 1 1 calc R . . . .
O4 O 0.3040(8) -0.2292(8) 0.2800(7) 0.100(3) Uani 1 1 d . U . . .
C28 C 0.2498(7) 0.4678(7) -0.0627(6) 0.052(2) Uani 1 1 d . . . . .
H28 H 0.2534 0.5225 -0.0942 0.062 Uiso 1 1 calc R . . . .
C30 C 0.0850(7) 0.4193(7) -0.1695(6) 0.054(3) Uani 1 1 d . . . . .
H30 H 0.0995 0.4613 -0.2157 0.064 Uiso 1 1 calc R . . . .
C37 C -0.3770(8) 0.5316(7) 0.4407(7) 0.057(3) Uani 1 1 d . . . . .
H37 H -0.3988 0.5035 0.4962 0.068 Uiso 1 1 calc R . . . .
C51 C 0.4015(7) -0.1297(7) 0.5704(6) 0.052(2) Uani 1 1 d . . . . .
H51A H 0.3726 -0.0842 0.5886 0.078 Uiso 1 1 calc GR . . . .
H51B H 0.4631 -0.1279 0.5789 0.078 Uiso 1 1 calc GR . . . .
H51C H 0.3777 -0.1821 0.6012 0.078 Uiso 1 1 calc GR . . . .
C27 C 0.2886(7) 0.3957(8) -0.0844(6) 0.055(3) Uani 1 1 d . . . . .
H27 H 0.3219 0.3950 -0.1324 0.066 Uiso 1 1 calc R . . . .
C53 C 0.4277(7) -0.0419(7) 0.4290(7) 0.057(3) Uani 1 1 d . . . . .
H53A H 0.4201 -0.0394 0.3717 0.085 Uiso 1 1 calc GR . . . .
H53B H 0.4891 -0.0410 0.4386 0.085 Uiso 1 1 calc GR . . . .
H53C H 0.3996 0.0055 0.4443 0.085 Uiso 1 1 calc GR . . . .
C26 C 0.2677(6) 0.3259(7) -0.0204(6) 0.049(2) Uani 1 1 d . . . . .
H26 H 0.2844 0.2707 -0.0191 0.058 Uiso 1 1 calc R . . . .
C49 C 0.2333(6) -0.2665(9) 0.7652(6) 0.066(3) Uani 1 1 d . . . . .
H49A H 0.2407 -0.3009 0.7256 0.099 Uiso 1 1 calc GR . . . .
H49B H 0.2655 -0.2905 0.8129 0.099 Uiso 1 1 calc GR . . . .
H49C H 0.2547 -0.2110 0.7413 0.099 Uiso 1 1 calc GR . . . .
C35 C -0.2482(7) 0.4269(6) 0.4235(6) 0.049(2) Uani 1 1 d . . . . .
C60 C -0.0380(8) 0.3108(6) 0.6915(6) 0.052(2) Uani 1 1 d . . . . .
H60A H -0.1006 0.3059 0.6986 0.078 Uiso 1 1 calc GR . . . .
H60B H -0.0182 0.3519 0.7195 0.078 Uiso 1 1 calc GR . . . .
H60C H -0.0116 0.2575 0.7141 0.078 Uiso 1 1 calc GR . . . .
C59 C 0.0834(7) 0.3513(8) 0.5841(9) 0.073(4) Uani 1 1 d . . . . .
H59A H 0.1145 0.3003 0.6055 0.110 Uiso 1 1 calc GR . . . .
H59B H 0.1025 0.3946 0.6097 0.110 Uiso 1 1 calc GR . . . .
H59C H 0.0950 0.3681 0.5257 0.110 Uiso 1 1 calc GR . . . .
C48 C 0.1027(8) -0.3510(6) 0.8237(7) 0.063(3) Uani 1 1 d . . . . .
H48A H 0.0402 -0.3489 0.8325 0.094 Uiso 1 1 calc GR . . . .
H48B H 0.1288 -0.3749 0.8749 0.094 Uiso 1 1 calc GR . . . .
H48C H 0.1168 -0.3850 0.7848 0.094 Uiso 1 1 calc GR . . . .
C34 C 0.1089(8) 0.3343(7) -0.1589(7) 0.056(3) Uani 1 1 d . . . . .
H34 H 0.1426 0.3102 -0.1955 0.067 Uiso 1 1 calc R . . . .
C31 C 0.0355(7) 0.4311(8) -0.0992(7) 0.060(3) Uani 1 1 d . . . . .
H31 H 0.0130 0.4816 -0.0902 0.071 Uiso 1 1 calc R . . . .
C42 C -0.5399(8) 0.4723(8) 0.3184(9) 0.070(3) Uani 1 1 d . . . . .
H42 H -0.5899 0.5008 0.3307 0.084 Uiso 1 1 calc R . . . .
C39 C -0.3622(9) 0.6214(7) 0.3152(7) 0.067(3) Uani 1 1 d . . . . .
H39 H -0.3704 0.6667 0.2712 0.080 Uiso 1 1 calc R . . . .
C38 C -0.4163(9) 0.6024(7) 0.3893(8) 0.064(3) Uani 1 1 d . . . . .
H38 H -0.4668 0.6305 0.4015 0.077 Uiso 1 1 calc R . . . .
C43 C -0.4991(8) 0.4054(9) 0.3709(9) 0.072(3) Uani 1 1 d . . . . .
H43 H -0.5177 0.3820 0.4251 0.086 Uiso 1 1 calc R . . . .
C33 C 0.0709(9) 0.2925(8) -0.0806(8) 0.073(4) Uani 1 1 d . . . . .
H33 H 0.0749 0.2354 -0.0572 0.088 Uiso 1 1 calc R . . . .
O5 O 0.3458(9) -0.0986(9) 0.2217(8) 0.117(4) Uani 1 1 d . U . . .
C13 C 0.3453(10) -0.1705(12) 0.2320(10) 0.082(4) Uani 1 1 d . U . . .
C7 C -0.3280(10) -0.0122(12) 0.3000(9) 0.091(5) Uani 1 1 d . U . . .
H7 H -0.3232 0.0454 0.2950 0.109 Uiso 1 1 calc R . . . .
C16 C 0.5001(9) -0.2914(9) 0.1113(9) 0.077(4) Uani 1 1 d . . . . .
H16 H 0.5292 -0.3386 0.1012 0.092 Uiso 1 1 calc R . . . .
C32 C 0.0271(8) 0.3518(10) -0.0456(7) 0.074(4) Uani 1 1 d . . . . .
H32 H -0.0032 0.3407 0.0054 0.089 Uiso 1 1 calc R . . . .
C3 C -0.2609(8) -0.0773(9) 0.3240(8) 0.069(3) Uani 1 1 d . . . . .
C15 C 0.4510(11) -0.2876(11) 0.1836(9) 0.093(5) Uani 1 1 d . U . . .
H15 H 0.4452 -0.3306 0.2306 0.112 Uiso 1 1 calc R . . . .
C19 C 0.2575(10) -0.2237(11) 0.0340(9) 0.086(4) Uani 1 1 d . U . . .
H19 H 0.2366 -0.1663 0.0317 0.103 Uiso 1 1 calc R . . . .
C44 C -0.4254(8) 0.3787(7) 0.3293(9) 0.065(3) Uani 1 1 d . . . . .
H44 H -0.3875 0.3350 0.3503 0.078 Uiso 1 1 calc R . . . .
C41 C -0.4887(9) 0.4884(9) 0.2412(8) 0.075(3) Uani 1 1 d . . . . .
H41 H -0.4999 0.5298 0.1946 0.089 Uiso 1 1 calc R . . . .
C45 C -0.4203(8) 0.4316(9) 0.2487(7) 0.069(3) Uani 1 1 d . . . . .
H45 H -0.3779 0.4284 0.2077 0.082 Uiso 1 1 calc R . . . .
C20 C 0.2434(12) -0.2901(11) 0.1033(12) 0.102(5) Uani 1 1 d . U . . .
H20 H 0.2087 -0.2870 0.1535 0.123 Uiso 1 1 calc R . . . .
C14 C 0.4123(9) -0.2087(10) 0.1731(9) 0.079(4) Uani 1 1 d . U . . .
C17 C 0.4982(11) -0.2152(12) 0.0585(10) 0.093(5) Uani 1 1 d . . . . .
H17 H 0.5269 -0.2006 0.0069 0.112 Uiso 1 1 calc R . . . .
C22 C 0.3241(11) -0.3255(12) -0.0011(11) 0.096(5) Uani 1 1 d . U . . .
H22 H 0.3628 -0.3569 -0.0320 0.115 Uiso 1 1 calc R . . . .
C6 C -0.4060(12) -0.0612(13) 0.2856(11) 0.102(5) Uani 1 1 d . U . . .
H6 H -0.4602 -0.0378 0.2705 0.123 Uiso 1 1 calc R . . . .
C4 C -0.3020(11) -0.1562(12) 0.3206(11) 0.105(6) Uani 1 1 d . . . . .
H4 H -0.2733 -0.2077 0.3328 0.126 Uiso 1 1 calc R . . . .
C18 C 0.4451(11) -0.1621(10) 0.0959(10) 0.092(4) Uani 1 1 d . . . . .
H18 H 0.4335 -0.1058 0.0736 0.110 Uiso 1 1 calc R . . . .
C23 C 0.3144(12) -0.2449(14) -0.0261(12) 0.109(5) Uani 1 1 d . U . . .
H23 H 0.3357 -0.2088 -0.0784 0.131 Uiso 1 1 calc R . . . .
C21 C 0.2954(16) -0.3632(16) 0.0903(17) 0.146(8) Uani 1 1 d . U . . .
H21 H 0.2978 -0.4209 0.1232 0.175 Uiso 1 1 calc R . . . .
C5 C -0.3858(11) -0.1475(14) 0.2980(12) 0.112(6) Uani 1 1 d . . . . .
H5 H -0.4230 -0.1900 0.2919 0.135 Uiso 1 1 calc R . . . .
C62 C 0.0996(7) -0.0159(6) 0.1405(5) 0.044(2) Uani 1 1 d . . . . .
C64 C 0.0421(10) 0.0532(8) 0.0993(8) 0.081(4) Uani 1 1 d . . . . .
H64A H -0.0151 0.0471 0.1264 0.121 Uiso 1 1 calc GR . . . .
H64B H 0.0376 0.0510 0.0426 0.121 Uiso 1 1 calc GR . . . .
H64C H 0.0666 0.1062 0.1023 0.121 Uiso 1 1 calc GR . . . .
C65 C 0.0742(11) -0.1019(8) 0.1412(7) 0.076(4) Uani 1 1 d . . . . .
H65A H 0.1124 -0.1404 0.1752 0.114 Uiso 1 1 calc GR . . . .
H65B H 0.0786 -0.1105 0.0860 0.114 Uiso 1 1 calc GR . . . .
H65C H 0.0149 -0.1113 0.1627 0.114 Uiso 1 1 calc GR . . . .
C63 C 0.1914(10) 0.0019(10) 0.0969(7) 0.084(4) Uani 1 1 d . . . . .
H63A H 0.2110 0.0562 0.1013 0.126 Uiso 1 1 calc GR . . . .
H63B H 0.1881 0.0007 0.0398 0.126 Uiso 1 1 calc GR . . . .
H63C H 0.2318 -0.0402 0.1224 0.126 Uiso 1 1 calc GR . . . .
C8 C -0.2020(14) -0.0970(14) 0.1335(12) 0.118(6) Uani 1 1 d . U . . .
H8 H -0.1479 -0.1217 0.1464 0.141 Uiso 1 1 calc R . . . .
C10 C -0.3344(14) -0.0863(15) 0.0953(12) 0.117(6) Uani 1 1 d . U . . .
H10 H -0.3870 -0.1029 0.0781 0.140 Uiso 1 1 calc R . . . .
C11 C -0.3125(15) -0.0012(14) 0.0933(12) 0.125(6) Uani 1 1 d . U . . .
H11 H -0.3457 0.0474 0.0786 0.151 Uiso 1 1 calc R . . . .
C12 C -0.2201(13) -0.0130(12) 0.1222(11) 0.106(5) Uani 1 1 d . U . . .
H12 H -0.1795 0.0313 0.1274 0.127 Uiso 1 1 calc R . . . .
C9 C -0.2733(19) -0.1370(16) 0.1235(15) 0.140(8) Uani 1 1 d . U . . .
H9 H -0.2774 -0.1981 0.1320 0.167 Uiso 1 1 calc R . . . .
C1 C 0.0000 0.0000 0.5000 0.026(2) Uani 1 2 d S T P . .
O2 O -0.0147(8) 0.0693(7) 0.4573(8) 0.043(3) Uani 0.5 1 d . . . A .
O3 O -0.0488(8) -0.0406(12) 0.5574(7) 0.065(5) Uani 0.5 1 d . . . A .
O1 O 0.0687(9) -0.0442(8) 0.4765(8) 0.045(3) Uani 0.5 1 d . . . A .
Ag10 Ag -0.21473(19) 0.25290(14) 0.5662(6) 0.0399(13) Uani 0.374(11) 1 d . . . B 1
Ag9 Ag -0.20400(11) 0.25623(7) 0.5231(3) 0.0356(7) Uani 0.626(11) 1 d . . . B 2
N1 N 0.0315(5) 0.4182(5) 0.3275(5) 0.0423(17) Uani 1 1 d . . . . .
C66 C 0.0835(7) 0.4582(5) 0.2862(6) 0.042(2) Uani 1 1 d . . . . .
C54 C 0.2884(5) 0.2453(5) 0.3896(6) 0.0382(19) Uani 1 1 d . . . . .
C67 C 0.1519(7) 0.5100(6) 0.2352(6) 0.047(2) Uani 1 1 d . . . . .
H67A H 0.1254 0.5559 0.1979 0.071 Uiso 1 1 calc GR . . . .
H67B H 0.1855 0.4765 0.2044 0.071 Uiso 1 1 calc GR . . . .
H67C H 0.1897 0.5316 0.2699 0.071 Uiso 1 1 calc DGR . . . .
C57 C 0.2611(9) 0.3323(9) 0.3668(12) 0.096(5) Uani 1 1 d . U . . .
H57A H 0.2386 0.3436 0.3127 0.143 Uiso 1 1 calc GR . . . .
H57B H 0.3103 0.3681 0.3672 0.143 Uiso 1 1 calc GR . . . .
H57C H 0.2161 0.3428 0.4055 0.143 Uiso 1 1 calc GR . . . .
C56 C 0.3624(9) 0.2217(10) 0.3356(13) 0.101(5) Uani 1 1 d . . . . .
H56A H 0.3801 0.1649 0.3577 0.151 Uiso 1 1 calc GR . . . .
H56B H 0.4111 0.2587 0.3340 0.151 Uiso 1 1 calc GR . . . .
H56C H 0.3429 0.2265 0.2809 0.151 Uiso 1 1 calc GR . . . .
C55 C 0.3190(12) 0.2204(11) 0.4756(11) 0.115(6) Uani 1 1 d . U . . .
H55A H 0.2694 0.2149 0.5140 0.173 Uiso 1 1 calc GR . . . .
H55B H 0.3578 0.2626 0.4852 0.173 Uiso 1 1 calc GR . . . .
H55C H 0.3494 0.1677 0.4827 0.173 Uiso 1 1 calc GR . . . .
O12 O 0.2914(6) -0.3991(8) 0.3416(7) 0.097(3) Uani 1 1 d . U . . .
H12A H 0.2368 -0.3920 0.3356 0.146 Uiso 1 1 d DG . . . .
H12B H 0.2950 -0.4353 0.3867 0.146 Uiso 1 1 d G . . . .
Ag9B Ag 0.1685(5) -0.1132(12) 0.5849(3) 0.0680(17) Uani 0.56(4) 1 d . . . A 2
C69 C 0.4361(18) 0.3577(13) 0.1141(14) 0.081(8) Uani 0.5 1 d D U . . .
H69A H 0.4024 0.3223 0.0886 0.122 Uiso 0.5 1 calc GR . . . .
H69B H 0.4037 0.3681 0.1616 0.122 Uiso 0.5 1 calc GR . . . .
H69C H 0.4904 0.3305 0.1307 0.122 Uiso 0.5 1 calc GR . . . .
N3 N 0.5000 0.5000 0.0000 0.24(2) Uani 1 2 d DS TU P . .
C68 C 0.4550(19) 0.4415(14) 0.0524(15) 0.091(9) Uani 0.5 1 d D U . . .
N2 N 0.3498(6) 0.0765(8) 0.2159(7) 0.078(3) Uani 1 1 d D U . . .
C70A C 0.3817(16) 0.1086(18) 0.1426(13) 0.087(3) Uani 0.554(19) 1 d D U . C 1
C71B C 0.5031(18) 0.150(2) 0.181(2) 0.106(6) Uani 0.446(19) 1 d D U . C 2
H71A H 0.5437 0.1448 0.1369 0.159 Uiso 0.446(19) 1 d R . . C 2
H71B H 0.5258 0.1212 0.2326 0.159 Uiso 0.446(19) 1 d R . . C 2
H71C H 0.4946 0.2081 0.1813 0.159 Uiso 0.446(19) 1 d R . . C 2
C70B C 0.4150(16) 0.111(2) 0.170(2) 0.088(3) Uani 0.446(19) 1 d D U . C 2
C71A C 0.4608(16) 0.0611(19) 0.1169(19) 0.101(5) Uani 0.554(19) 1 d D U . C 1
H71D H 0.4850 0.0913 0.0646 0.151 Uiso 0.554(19) 1 d R . . C 1
H71E H 0.4431 0.0062 0.1125 0.151 Uiso 0.554(19) 1 d R . . C 1
H71F H 0.5042 0.0560 0.1575 0.151 Uiso 0.554(19) 1 d R . . C 1

loop_
_atom_site_aniso_label
_atom_site_aniso_U_11
_atom_site_aniso_U_22
_atom_site_aniso_U_33
_atom_site_aniso_U_23
_atom_site_aniso_U_13
_atom_site_aniso_U_12
Ag6 0.0353(3) 0.0258(3) 0.0325(3) -0.0020(2) -0.0028(2) 0.0071(2)
Ag2 0.0398(3) 0.0281(3) 0.0350(3) -0.0088(2) -0.0036(2) 0.0015(2)
Ag4 0.0455(3) 0.0283(3) 0.0369(3) -0.0038(2) -0.0025(3) 0.0042(2)
Ag5 0.0436(3) 0.0325(3) 0.0283(3) -0.0080(2) 0.0009(2) 0.0095(2)
Ag7 0.0714(5) 0.0283(3) 0.0347(3) -0.0094(2) 0.0045(3) -0.0059(3)
Ag8 0.0412(3) 0.0628(4) 0.0369(3) -0.0115(3) -0.0077(3) 0.0088(3)
Ag9A 0.0371(19) 0.043(3) 0.0304(15) 0.0010(18) 0.0128(11) -0.0019(10)
Ag3 0.0311(3) 0.0280(3) 0.0326(3) -0.0020(2) -0.0035(2) 0.0012(2)
Ag1 0.0567(4) 0.0485(4) 0.0400(3) -0.0230(3) -0.0166(3) 0.0222(3)
Fe1 0.0446(8) 0.0381(7) 0.0278(6) 0.0003(5) -0.0081(6) -0.0027(6)
Fe2 0.0447(8) 0.0617(10) 0.0466(9) 0.0041(7) 0.0021(7) 0.0225(7)
Fe3 0.0521(10) 0.0874(13) 0.0702(12) -0.0429(11) 0.0095(9) -0.0181(9)
S2 0.0277(9) 0.0260(9) 0.0353(10) -0.0063(7) -0.0043(7) 0.0059(7)
S4 0.0308(9) 0.0248(9) 0.0324(9) -0.0012(7) -0.0083(7) 0.0001(7)
S3 0.0379(10) 0.0355(10) 0.0237(9) -0.0122(7) 0.0002(7) 0.0041(8)
Fe4 0.0694(11) 0.0707(12) 0.0531(10) -0.0242(9) 0.0028(8) 0.0238(9)
S5 0.0439(11) 0.0239(9) 0.0328(10) -0.0147(7) -0.0098(8) 0.0012(7)
S1 0.0289(9) 0.0303(9) 0.0249(9) -0.0065(7) -0.0050(7) 0.0073(7)
O7 0.045(3) 0.032(3) 0.026(3) -0.004(2) 0.001(2) -0.002(2)
O8 0.045(4) 0.065(4) 0.036(3) -0.007(3) -0.005(3) 0.029(3)
O9 0.052(4) 0.051(4) 0.044(4) 0.011(3) -0.001(3) 0.016(3)
C29 0.040(5) 0.037(4) 0.031(4) -0.002(3) -0.002(3) -0.008(4)
O6 0.120(7) 0.029(3) 0.033(3) 0.000(3) 0.000(4) 0.017(4)
C24 0.046(5) 0.030(4) 0.025(4) -0.003(3) -0.008(3) 0.001(3)
C50 0.029(4) 0.032(4) 0.039(4) -0.008(3) -0.005(3) 0.002(3)
C61 0.063(6) 0.032(5) 0.055(6) -0.016(4) -0.005(5) -0.007(4)
O10 0.083(5) 0.094(6) 0.087(5) -0.048(5) 0.000(4) -0.023(5)
C46 0.039(4) 0.035(4) 0.028(4) -0.008(3) -0.009(3) 0.013(3)
C58 0.050(5) 0.033(4) 0.050(5) -0.024(4) 0.000(4) -0.008(4)
C2 0.051(6) 0.049(6) 0.058(6) 0.000(5) -0.009(5) -0.006(5)
C36 0.054(6) 0.038(5) 0.052(6) -0.010(4) -0.007(5) 0.006(4)
O11 0.080(5) 0.083(6) 0.104(6) 0.014(5) -0.007(5) 0.002(5)
C25 0.037(4) 0.042(5) 0.028(4) -0.008(3) -0.007(3) 0.007(4)
C52 0.033(5) 0.053(6) 0.066(6) -0.027(5) -0.006(4) 0.016(4)
C47 0.063(6) 0.057(6) 0.042(5) -0.021(5) -0.018(5) 0.026(5)
C40 0.057(6) 0.044(5) 0.055(6) -0.003(5) -0.004(5) -0.002(5)
O4 0.096(6) 0.124(7) 0.095(6) -0.056(6) -0.029(5) 0.048(6)
C28 0.050(6) 0.056(6) 0.040(5) 0.009(4) -0.007(4) -0.013(5)
C30 0.058(6) 0.055(6) 0.044(5) 0.001(4) -0.023(5) 0.001(5)
C37 0.065(7) 0.055(6) 0.052(6) -0.017(5) -0.004(5) 0.008(5)
C51 0.049(5) 0.065(6) 0.045(5) -0.014(5) -0.018(4) 0.010(5)
C27 0.046(5) 0.086(8) 0.029(5) -0.005(5) -0.004(4) 0.002(5)
C53 0.041(5) 0.057(6) 0.065(7) 0.002(5) -0.005(5) -0.014(5)
C26 0.051(6) 0.062(6) 0.033(5) -0.011(4) -0.006(4) 0.021(5)
C49 0.038(5) 0.124(11) 0.036(5) -0.019(6) -0.011(4) 0.030(6)
C35 0.046(5) 0.052(6) 0.045(5) -0.002(4) -0.009(4) 0.012(4)
C60 0.076(7) 0.047(5) 0.042(5) -0.028(4) -0.010(5) -0.003(5)
C59 0.045(6) 0.080(8) 0.114(11) -0.060(8) -0.007(6) -0.011(6)
C48 0.080(8) 0.040(5) 0.064(7) 0.001(5) -0.029(6) 0.016(5)
C34 0.071(7) 0.048(6) 0.050(6) -0.011(5) -0.017(5) -0.005(5)
C31 0.047(6) 0.078(8) 0.055(6) -0.017(6) -0.011(5) 0.004(5)
C42 0.051(6) 0.076(8) 0.086(9) -0.021(7) -0.011(6) 0.004(6)
C39 0.101(9) 0.038(5) 0.054(6) -0.001(5) 0.002(6) 0.020(6)
C38 0.082(8) 0.042(6) 0.076(8) -0.027(5) -0.011(6) 0.010(5)
C43 0.053(7) 0.081(9) 0.088(9) -0.033(7) -0.005(6) 0.000(6)
C33 0.093(9) 0.058(7) 0.063(7) 0.006(6) -0.031(7) -0.031(7)
O5 0.123(7) 0.119(7) 0.120(7) -0.053(6) -0.013(6) 0.047(6)
C13 0.082(7) 0.095(8) 0.074(7) -0.024(6) -0.030(6) 0.001(6)
C7 0.078(8) 0.133(12) 0.079(8) -0.063(8) -0.002(7) 0.020(8)
C16 0.066(8) 0.088(9) 0.081(9) -0.032(8) 0.011(7) 0.032(7)
C32 0.049(6) 0.123(12) 0.045(6) -0.006(7) -0.006(5) -0.027(7)
C3 0.063(7) 0.081(8) 0.065(7) -0.020(6) 0.004(6) -0.010(6)
C15 0.101(10) 0.101(10) 0.073(8) -0.015(7) 0.000(7) 0.045(8)
C19 0.083(7) 0.118(8) 0.072(7) -0.049(7) -0.021(6) 0.009(6)
C44 0.058(7) 0.045(6) 0.094(9) -0.018(6) -0.005(6) -0.002(5)
C41 0.086(9) 0.075(8) 0.064(8) -0.016(6) -0.016(7) 0.003(7)
C45 0.058(7) 0.100(10) 0.051(6) -0.024(6) -0.006(5) -0.006(6)
C20 0.100(8) 0.095(8) 0.123(9) -0.055(7) 0.019(7) -0.015(7)
C14 0.071(6) 0.093(7) 0.077(7) -0.026(6) -0.023(6) 0.027(6)
C17 0.085(10) 0.121(14) 0.078(10) -0.031(10) 0.001(8) -0.002(9)
C22 0.094(8) 0.102(8) 0.105(8) -0.051(7) 0.007(7) -0.015(7)
C6 0.082(8) 0.136(10) 0.093(8) -0.036(7) 0.012(7) 0.001(7)
C4 0.078(10) 0.119(13) 0.113(13) -0.012(10) -0.016(9) -0.054(10)
C18 0.108(12) 0.081(10) 0.095(11) -0.037(9) -0.014(9) -0.005(9)
C23 0.104(9) 0.128(10) 0.102(9) -0.039(8) -0.024(7) -0.004(8)
C21 0.144(11) 0.129(11) 0.170(12) -0.048(9) 0.009(9) -0.021(8)
C5 0.080(11) 0.137(17) 0.114(14) -0.019(12) 0.022(10) -0.038(11)
C62 0.067(6) 0.048(5) 0.025(4) -0.020(4) -0.013(4) 0.022(4)
C64 0.123(12) 0.075(8) 0.057(7) -0.037(6) -0.046(7) 0.049(8)
C65 0.128(12) 0.070(8) 0.041(6) -0.034(6) -0.019(7) 0.006(8)
C63 0.103(11) 0.108(11) 0.040(6) -0.022(7) 0.016(7) 0.004(9)
C8 0.104(9) 0.135(10) 0.108(9) -0.021(8) 0.023(7) 0.022(8)
C10 0.110(9) 0.143(10) 0.103(9) -0.034(8) -0.008(7) -0.023(8)
C11 0.130(10) 0.127(10) 0.107(9) -0.010(8) 0.025(8) 0.042(8)
C12 0.117(9) 0.112(9) 0.096(8) -0.040(7) 0.016(7) -0.046(7)
C9 0.163(12) 0.130(11) 0.138(11) -0.057(9) 0.003(9) -0.001(9)
C1 0.031(5) 0.027(5) 0.018(5) 0.001(4) -0.008(4) -0.011(4)
O2 0.037(7) 0.020(6) 0.066(9) 0.004(6) -0.015(6) -0.006(5)
O3 0.016(6) 0.129(14) 0.027(6) 0.029(7) 0.000(5) 0.004(7)
O1 0.051(7) 0.048(7) 0.043(7) -0.027(6) -0.014(6) 0.019(6)
Ag10 0.0408(11) 0.0367(10) 0.043(3) -0.0111(11) -0.0015(13) -0.0043(7)
Ag9 0.0415(6) 0.0269(5) 0.0372(19) -0.0048(5) 0.0000(7) -0.0014(4)
N1 0.056(5) 0.028(4) 0.045(4) -0.014(3) -0.001(4) -0.002(3)
C66 0.064(6) 0.027(4) 0.043(5) -0.019(4) -0.019(5) 0.015(4)
C54 0.031(4) 0.034(4) 0.048(5) -0.005(4) -0.009(4) -0.005(3)
C67 0.061(6) 0.033(5) 0.048(5) -0.012(4) 0.001(5) 0.000(4)
C57 0.061(7) 0.062(7) 0.162(13) -0.018(8) -0.018(8) -0.009(6)
C56 0.059(8) 0.085(10) 0.166(17) -0.045(11) 0.003(9) -0.013(7)
C55 0.115(11) 0.109(11) 0.118(11) -0.001(9) -0.073(10) -0.033(9)
O12 0.057(5) 0.164(10) 0.085(6) -0.059(7) 0.003(5) 0.014(6)
Ag9B 0.0266(12) 0.108(4) 0.0456(15) 0.0326(19) 0.0034(9) 0.006(2)
C69 0.065(12) 0.116(16) 0.075(13) -0.041(12) -0.019(11) -0.025(12)
N3 0.25(2) 0.24(2) 0.24(2) -0.058(11) -0.011(10) 0.004(10)
C68 0.092(12) 0.095(12) 0.094(12) -0.041(9) -0.006(9) -0.001(9)
N2 0.047(5) 0.093(7) 0.086(7) -0.008(5) 0.012(4) 0.001(5)
C70A 0.055(6) 0.105(7) 0.093(7) -0.008(6) 0.010(5) 0.005(6)
C71B 0.076(10) 0.122(12) 0.103(12) 0.006(11) 0.016(10) 0.020(10)
C70B 0.057(6) 0.105(7) 0.094(7) -0.007(6) 0.011(5) 0.007(6)
C71A 0.070(8) 0.120(9) 0.101(9) -0.006(8) 0.014(8) 0.012(8)

loop_
_atom_type_symbol
_atom_type_description
_atom_type_scat_dispersion_real
_atom_type_scat_dispersion_imag
_atom_type_scat_source
C C 0.0181 0.0091 'International Tables Vol C Tables 4.2.6.8 and 6.1.1.4'
H H 0.0000 0.0000 'International Tables Vol C Tables 4.2.6.8 and 6.1.1.4'
Ag Ag 0.1306 4.2820 'International Tables Vol C Tables 4.2.6.8 and 6.1.1.4'
Fe Fe -1.1336 3.1974 'International Tables Vol C Tables 4.2.6.8 and 6.1.1.4'
N N 0.0311 0.0180 'International Tables Vol C Tables 4.2.6.8 and 6.1.1.4'
O O 0.0492 0.0322 'International Tables Vol C Tables 4.2.6.8 and 6.1.1.4'
S S 0.3331 0.5567 'International Tables Vol C Tables 4.2.6.8 and 6.1.1.4'

loop_
_geom_angle_atom_site_label_1
_geom_angle_atom_site_label_2
_geom_angle_atom_site_label_3
_geom_angle
_geom_angle_site_symmetry_1
_geom_angle_site_symmetry_3
Ag4 Ag6 Ag9A 152.05(11) . .
Ag8 Ag6 Ag4 69.15(2) . .
Ag8 Ag6 Ag9A 88.27(9) . .
S2 Ag6 Ag4 118.68(5) . .
S2 Ag6 Ag8 52.21(5) . .
S2 Ag6 Ag9A 48.82(10) . .
S2 Ag6 Ag9B 51.4(2) . .
S4 Ag6 Ag4 54.22(5) . .
S4 Ag6 Ag8 123.32(5) . .
S4 Ag6 Ag9A 145.66(10) . .
S4 Ag6 S2 161.97(7) . .
S4 Ag6 Ag9B 142.0(3) . .
O3 Ag6 Ag4 87.4(3) 2_556 .
O3 Ag6 Ag8 100.9(4) 2_556 .
O3 Ag6 Ag9A 80.7(3) 2_556 .
O3 Ag6 S2 117.2(4) 2_556 .
O3 Ag6 S4 80.3(4) 2_556 .
O3 Ag6 Ag9B 81.8(3) 2_556 .
O1 Ag6 Ag4 109.1(3) . .
O1 Ag6 Ag8 84.6(3) . .
O1 Ag6 Ag9A 50.4(3) . .
O1 Ag6 S2 83.7(3) . .
O1 Ag6 S4 114.1(3) . .
O1 Ag6 O3 33.9(5) . 2_556
O1 Ag6 Ag9B 52.9(3) . .
Ag9B Ag6 Ag4 156.9(3) . .
Ag9B Ag6 Ag8 92.9(3) . .
Ag3 Ag2 Ag7 152.33(3) . 2_556
Ag1 Ag2 Ag7 99.04(3) . 2_556
Ag1 Ag2 Ag3 65.34(2) . .
S4 Ag2 Ag7 141.92(5) . 2_556
S4 Ag2 Ag3 54.12(4) . .
S4 Ag2 Ag1 117.78(5) . .
S4 Ag2 S5 165.32(7) . .
S4 Ag2 O2 96.4(3) . .
S5 Ag2 Ag7 50.05(5) . 2_556
S5 Ag2 Ag3 120.26(5) . .
S5 Ag2 Ag1 54.92(5) . .
S5 Ag2 O2 96.8(3) . .
O2 Ag2 Ag7 70.6(3) . 2_556
O2 Ag2 Ag3 87.1(3) . .
O2 Ag2 Ag1 93.5(3) . .
Ag6 Ag4 Ag5 77.27(2) . .
Ag3 Ag4 Ag6 95.01(2) . .
Ag3 Ag4 Ag5 58.588(19) . .
S4 Ag4 Ag6 49.71(4) . .
S4 Ag4 Ag5 82.59(5) . .
S4 Ag4 Ag3 55.44(4) . .
S3 Ag4 Ag6 80.17(5) . .
S3 Ag4 Ag5 49.35(4) . .
S3 Ag4 Ag3 107.09(5) . .
S3 Ag4 S4 118.46(6) . .
O6 Ag4 Ag6 163.46(18) . .
O6 Ag4 Ag5 105.5(2) . .
O6 Ag4 Ag3 73.61(18) . .
O6 Ag4 S4 113.99(17) . .
O6 Ag4 S3 114.3(2) . .
O6 Ag4 N2 90.8(3) . .
N2 Ag4 Ag6 94.0(3) . .
N2 Ag4 Ag5 150.9(3) . .
N2 Ag4 Ag3 150.5(3) . .
N2 Ag4 S4 113.0(3) . .
N2 Ag4 S3 102.1(3) . .
Ag4 Ag5 Ag9A 140.42(12) . 2_556
Ag7 Ag5 Ag4 93.35(2) . .
Ag7 Ag5 Ag9A 110.11(12) . 2_556
Ag7 Ag5 Ag9B 104.7(3) . 2_556
Ag3 Ag5 Ag4 55.745(19) . .
Ag3 Ag5 Ag7 144.58(3) . .
Ag3 Ag5 Ag9A 89.76(12) . 2_556
Ag3 Ag5 Ag9B 96.1(4) . 2_556
S3 Ag5 Ag4 50.46(5) . .
S3 Ag5 Ag7 51.26(5) . .
S3 Ag5 Ag9A 161.26(13) . 2_556
S3 Ag5 Ag3 105.38(5) . .
S3 Ag5 S1 152.57(7) . 2_556
S3 Ag5 O10 114.5(2) . .
S3 Ag5 O2 118.3(3) . .
S3 Ag5 Ag9B 155.9(3) . 2_556
S1 Ag5 Ag4 107.51(5) 2_556 .
S1 Ag5 Ag7 156.16(5) 2_556 .
S1 Ag5 Ag9A 46.12(12) 2_556 2_556
S1 Ag5 Ag3 52.18(4) 2_556 .
S1 Ag5 O2 80.2(3) 2_556 .
S1 Ag5 Ag9B 51.5(3) 2_556 2_556
O10 Ag5 Ag4 164.8(2) . .
O10 Ag5 Ag7 72.6(3) . .
O10 Ag5 Ag9A 53.2(2) . 2_556
O10 Ag5 Ag3 139.4(2) . .
O10 Ag5 S1 87.4(2) . 2_556
O10 Ag5 O2 79.9(3) . .
O10 Ag5 Ag9B 47.2(4) . 2_556
O2 Ag5 Ag4 104.8(3) . .
O2 Ag5 Ag7 83.5(2) . .
O2 Ag5 Ag9A 50.0(3) . 2_556
O2 Ag5 Ag3 88.2(2) . .
O2 Ag5 Ag9B 50.7(3) . 2_556
O3 Ag5 Ag4 84.3(3) 2_556 .
O3 Ag5 Ag7 69.0(5) 2_556 .
O3 Ag5 Ag9A 75.6(3) 2_556 2_556
O3 Ag5 Ag3 89.2(4) 2_556 .
O3 Ag5 S3 93.3(4) 2_556 .
O3 Ag5 S1 101.1(4) 2_556 2_556
O3 Ag5 O10 95.7(4) 2_556 .
O3 Ag5 O2 25.7(4) 2_556 .
O3 Ag5 Ag9B 76.0(3) 2_556 2_556
Ag9B Ag5 Ag4 146.0(3) 2_556 .
Ag5 Ag7 Ag2 112.83(2) . 2_556
Ag8 Ag7 Ag2 126.87(3) . 2_556
Ag8 Ag7 Ag5 94.22(3) . .
S3 Ag7 Ag2 159.71(5) . 2_556
S3 Ag7 Ag5 51.38(5) . .
S3 Ag7 Ag8 52.01(5) . .
S3 Ag7 S5 142.59(7) . 2_556
S5 Ag7 Ag2 48.45(5) 2_556 2_556
S5 Ag7 Ag5 158.38(5) 2_556 .
S5 Ag7 Ag8 91.94(5) 2_556 .
O11 Ag7 Ag2 62.9(3) . 2_556
O11 Ag7 Ag5 86.1(3) . .
O11 Ag7 Ag8 168.5(3) . .
O11 Ag7 S3 121.6(2) . .
O11 Ag7 S5 91.9(2) . 2_556
Ag6 Ag8 Ag9 90.45(7) . 2_556
Ag7 Ag8 Ag6 80.97(2) . .
Ag7 Ag8 Ag9 75.30(3) . 2_556
S2 Ag8 Ag6 50.47(4) . .
S2 Ag8 Ag7 95.44(5) . .
S2 Ag8 C13 112.4(3) . .
S2 Ag8 Ag10 57.21(14) . 2_556
S2 Ag8 Ag9 48.36(7) . 2_556
S3 Ag8 Ag6 80.72(5) . .
S3 Ag8 Ag7 51.69(5) . .
S3 Ag8 S2 126.81(6) . .
S3 Ag8 C13 120.3(3) . .
S3 Ag8 Ag10 129.34(7) . 2_556
S3 Ag8 Ag9 126.97(6) . 2_556
O5 Ag8 Ag6 126.1(4) . .
O5 Ag8 Ag7 146.3(3) . .
O5 Ag8 S2 117.0(3) . .
O5 Ag8 S3 108.0(3) . .
O5 Ag8 C13 25.2(5) . .
O5 Ag8 Ag10 110.6(4) . 2_556
O5 Ag8 Ag9 118.8(3) . 2_556
C13 Ag8 Ag6 144.5(3) . .
C13 Ag8 Ag7 134.4(3) . .
C13 Ag8 Ag10 87.2(4) . 2_556
C13 Ag8 Ag9 96.5(4) . 2_556
Ag10 Ag8 Ag6 101.07(16) 2_556 .
Ag10 Ag8 Ag7 78.30(7) 2_556 .
Ag6 Ag9A Ag1 135.02(18) . 2_556
Ag5 Ag9A Ag6 107.81(17) 2_556 .
Ag5 Ag9A Ag1 91.45(17) 2_556 2_556
S2 Ag9A Ag6 48.08(12) . .
S2 Ag9A Ag5 155.8(3) . 2_556
S2 Ag9A Ag1 105.13(17) . 2_556
S2 Ag9A O2 111.1(4) . 2_556
S2 Ag9A O1 80.7(4) . .
S1 Ag9A Ag6 157.4(2) . .
S1 Ag9A Ag5 50.67(11) . 2_556
S1 Ag9A Ag1 50.86(14) . 2_556
S1 Ag9A S2 152.5(3) . .
S1 Ag9A O2 84.2(4) . 2_556
S1 Ag9A O1 113.9(4) . .
O2 Ag9A Ag6 74.8(3) 2_556 .
O2 Ag9A Ag5 50.8(3) 2_556 2_556
O2 Ag9A Ag1 88.4(3) 2_556 2_556
O2 Ag9A O1 30.7(4) 2_556 .
O1 Ag9A Ag6 47.3(3) . .
O1 Ag9A Ag5 78.8(3) . 2_556
O1 Ag9A Ag1 101.0(4) . 2_556
Ag2 Ag3 Ag1 56.723(19) . .
Ag4 Ag3 Ag2 97.95(2) . .
Ag4 Ag3 Ag5 65.67(2) . .
Ag4 Ag3 Ag1 151.25(3) . .
Ag5 Ag3 Ag2 81.04(2) . .
Ag5 Ag3 Ag1 94.61(2) . .
S4 Ag3 Ag2 49.53(5) . .
S4 Ag3 Ag4 55.74(5) . .
S4 Ag3 Ag5 86.94(4) . .
S4 Ag3 Ag1 104.92(5) . .
S1 Ag3 Ag2 80.95(5) 2_556 .
S1 Ag3 Ag4 118.76(5) 2_556 .
S1 Ag3 Ag5 53.60(4) 2_556 .
S1 Ag3 Ag1 49.71(4) 2_556 .
S1 Ag3 S4 122.33(6) 2_556 .
O7 Ag3 Ag2 148.50(15) . .
O7 Ag3 Ag4 87.71(15) . .
O7 Ag3 Ag5 128.66(14) . .
O7 Ag3 Ag1 120.93(15) . .
O7 Ag3 S4 114.15(16) . .
O7 Ag3 S1 123.22(16) . 2_556
Ag2 Ag1 Ag9A 76.03(11) . 2_556
Ag2 Ag1 Ag3 57.933(18) . .
Ag9A Ag1 Ag3 84.17(10) 2_556 .
S5 Ag1 Ag2 50.29(5) . .
S5 Ag1 Ag9A 80.50(11) . 2_556
S5 Ag1 Ag3 108.21(5) . .
S5 Ag1 Ag9 54.62(7) . .
S1 Ag1 Ag2 80.62(4) 2_556 .
S1 Ag1 Ag9A 45.58(10) 2_556 2_556
S1 Ag1 Ag3 47.71(4) 2_556 .
S1 Ag1 S5 115.96(6) 2_556 .
S1 Ag1 Ag9 103.51(8) 2_556 .
O8 Ag1 Ag2 166.28(16) . .
O8 Ag1 Ag9A 106.2(2) . 2_556
O8 Ag1 Ag3 135.37(16) . .
O8 Ag1 S5 116.24(16) . .
O8 Ag1 S1 110.82(18) . 2_556
O8 Ag1 Ag9 74.57(17) . .
O8 Ag1 N1 92.7(3) . .
Ag9 Ag1 Ag2 95.79(4) . .
Ag9 Ag1 Ag3 140.40(4) . .
N1 Ag1 Ag2 92.27(19) . .
N1 Ag1 Ag9A 145.9(2) . 2_556
N1 Ag1 Ag3 62.91(17) . .
N1 Ag1 S5 116.5(2) . .
N1 Ag1 S1 101.45(18) . 2_556
N1 Ag1 Ag9 154.69(18) . .
C29 Fe1 C25 41.0(3) . .
C29 Fe1 C28 40.9(4) . .
C29 Fe1 C30 133.8(4) . .
C29 Fe1 C27 68.8(4) . .
C29 Fe1 C26 69.0(4) . .
C29 Fe1 C34 172.6(4) . .
C29 Fe1 C31 109.2(4) . .
C25 Fe1 C28 68.7(4) . .
C25 Fe1 C30 173.1(4) . .
C25 Fe1 C27 68.7(4) . .
C25 Fe1 C34 145.5(4) . .
C25 Fe1 C31 133.3(4) . .
C28 Fe1 C30 110.1(4) . .
C28 Fe1 C27 40.7(5) . .
C28 Fe1 C31 114.8(5) . .
C30 Fe1 C27 115.1(4) . .
C26 Fe1 C25 41.4(3) . .
C26 Fe1 C28 68.2(4) . .
C26 Fe1 C30 145.2(4) . .
C26 Fe1 C27 40.2(4) . .
C26 Fe1 C34 113.9(4) . .
C26 Fe1 C31 173.5(4) . .
C34 Fe1 C28 132.8(4) . .
C34 Fe1 C30 40.2(4) . .
C34 Fe1 C27 108.6(5) . .
C34 Fe1 C31 68.7(5) . .
C31 Fe1 C30 40.4(5) . .
C31 Fe1 C27 145.7(5) . .
C33 Fe1 C29 145.4(5) . .
C33 Fe1 C25 114.3(4) . .
C33 Fe1 C28 173.0(6) . .
C33 Fe1 C30 67.7(5) . .
C33 Fe1 C27 133.4(6) . .
C33 Fe1 C26 109.4(5) . .
C33 Fe1 C34 41.3(5) . .
C33 Fe1 C31 68.3(6) . .
C33 Fe1 C32 40.3(6) . .
C32 Fe1 C29 114.8(5) . .
C32 Fe1 C25 109.5(4) . .
C32 Fe1 C28 145.9(6) . .
C32 Fe1 C30 67.4(5) . .
C32 Fe1 C27 172.9(6) . .
C32 Fe1 C26 134.0(5) . .
C32 Fe1 C34 68.6(5) . .
C32 Fe1 C31 40.4(5) . .
C36 Fe2 C40 41.8(4) . .
C36 Fe2 C37 41.9(4) . .
C36 Fe2 C42 157.0(5) . .
C36 Fe2 C39 69.3(5) . .
C36 Fe2 C38 71.1(5) . .
C36 Fe2 C43 120.7(5) . .
C36 Fe2 C44 104.9(4) . .
C36 Fe2 C41 157.7(5) . .
C36 Fe2 C45 121.7(5) . .
C40 Fe2 C42 161.0(5) . .
C40 Fe2 C39 41.2(5) . .
C40 Fe2 C43 157.2(5) . .
C40 Fe2 C44 121.7(5) . .
C40 Fe2 C41 123.7(5) . .
C40 Fe2 C45 107.9(5) . .
C37 Fe2 C40 70.6(5) . .
C37 Fe2 C42 122.1(5) . .
C37 Fe2 C39 69.3(5) . .
C37 Fe2 C38 41.9(5) . .
C37 Fe2 C43 105.8(5) . .
C37 Fe2 C44 120.2(5) . .
C37 Fe2 C41 160.4(5) . .
C37 Fe2 C45 156.9(5) . .
C42 Fe2 C44 66.6(5) . .
C42 Fe2 C45 66.4(5) . .
C39 Fe2 C42 125.9(5) . .
C39 Fe2 C43 160.1(5) . .
C39 Fe2 C44 159.6(5) . .
C39 Fe2 C41 111.5(5) . .
C39 Fe2 C45 125.5(5) . .
C38 Fe2 C40 71.3(5) . .
C38 Fe2 C42 107.8(5) . .
C38 Fe2 C39 41.7(5) . .
C38 Fe2 C43 121.8(5) . .
C38 Fe2 C44 156.8(5) . .
C38 Fe2 C41 125.3(5) . .
C38 Fe2 C45 160.9(5) . .
C43 Fe2 C42 39.3(5) . .
C43 Fe2 C44 39.6(5) . .
C43 Fe2 C41 66.5(6) . .
C43 Fe2 C45 66.2(5) . .
C41 Fe2 C42 40.5(5) . .
C41 Fe2 C44 66.2(5) . .
C41 Fe2 C45 38.5(5) . .
C45 Fe2 C44 39.8(5) . .
C7 Fe3 C3 42.3(6) . .
C7 Fe3 C4 70.0(8) . .
C7 Fe3 C5 71.7(8) . .
C7 Fe3 C11 113.7(8) . .
C3 Fe3 C5 69.5(7) . .
C6 Fe3 C7 43.6(7) . .
C6 Fe3 C3 70.1(6) . .
C6 Fe3 C4 66.3(8) . .
C6 Fe3 C5 40.5(8) . .
C6 Fe3 C8 176.1(9) . .
C6 Fe3 C10 115.7(8) . .
C6 Fe3 C11 113.3(8) . .
C4 Fe3 C3 41.7(6) . .
C4 Fe3 C5 38.4(7) . .
C4 Fe3 C11 174.6(9) . .
C8 Fe3 C7 138.9(8) . .
C8 Fe3 C3 110.0(8) . .
C8 Fe3 C4 111.0(8) . .
C8 Fe3 C5 135.7(9) . .
C8 Fe3 C11 69.1(8) . .
C10 Fe3 C7 145.9(9) . .
C10 Fe3 C3 171.8(8) . .
C10 Fe3 C4 133.7(8) . .
C10 Fe3 C5 110.6(8) . .
C10 Fe3 C8 63.8(9) . .
C10 Fe3 C11 41.1(8) . .
C11 Fe3 C3 143.7(8) . .
C11 Fe3 C5 137.8(9) . .
C12 Fe3 C7 111.8(7) . .
C12 Fe3 C3 111.0(6) . .
C12 Fe3 C6 144.0(9) . .
C12 Fe3 C4 139.3(8) . .
C12 Fe3 C5 175.6(9) . .
C12 Fe3 C8 39.9(8) . .
C12 Fe3 C10 68.3(8) . .
C12 Fe3 C11 44.1(8) . .
C9 Fe3 C7 176.6(10) . .
C9 Fe3 C3 134.6(10) . .
C9 Fe3 C6 138.9(10) . .
C9 Fe3 C4 108.3(10) . .
C9 Fe3 C5 109.1(10) . .
C9 Fe3 C8 38.4(9) . .
C9 Fe3 C10 37.3(9) . .
C9 Fe3 C11 68.2(10) . .
C9 Fe3 C12 67.3(9) . .
Ag6 S2 Ag8 77.32(6) . .
Ag6 S2 Ag9A 83.10(15) . .
Ag6 S2 Ag10 131.72(11) . 2_556
Ag6 S2 Ag9 133.94(8) . 2_556
Ag8 S2 Ag10 67.87(19) . 2_556
Ag9A S2 Ag8 125.56(17) . .
Ag9A S2 Ag10 90.7(2) . 2_556
C50 S2 Ag6 115.0(3) . .
C50 S2 Ag8 112.8(3) . .
C50 S2 Ag9A 121.6(3) . .
C50 S2 Ag10 109.0(3) . 2_556
C50 S2 Ag9 111.0(3) . 2_556
C50 S2 Ag9B 118.9(3) . .
Ag9 S2 Ag8 82.44(12) 2_556 .
Ag9B S2 Ag6 76.9(4) . .
Ag9B S2 Ag8 128.03(18) . .
Ag9B S2 Ag9 84.1(5) . 2_556
Ag6 S4 Ag4 76.07(6) . .
Ag6 S4 Ag3 124.56(8) . .
Ag2 S4 Ag6 96.67(7) . .
Ag2 S4 Ag4 129.85(8) . .
Ag2 S4 Ag3 76.35(6) . .
Ag3 S4 Ag4 68.82(5) . .
C54 S4 Ag6 119.3(3) . .
C54 S4 Ag2 114.7(3) . .
C54 S4 Ag4 111.7(3) . .
C54 S4 Ag3 113.1(3) . .
Ag5 S3 Ag4 80.19(6) . .
Ag5 S3 Ag8 130.76(8) . .
Ag7 S3 Ag4 133.87(8) . .
Ag7 S3 Ag5 77.36(6) . .
Ag7 S3 Ag8 76.30(6) . .
Ag8 S3 Ag4 89.20(7) . .
C62 S3 Ag4 110.7(3) . .
C62 S3 Ag5 115.7(3) . .
C62 S3 Ag7 115.3(3) . .
C62 S3 Ag8 113.1(3) . .
C16 Fe4 C15 40.0(6) . .
C16 Fe4 C19 165.9(7) . .
C16 Fe4 C14 67.0(5) . .
C16 Fe4 C17 38.1(6) . .
C16 Fe4 C18 64.7(6) . .
C16 Fe4 C23 130.5(7) . .
C15 Fe4 C14 39.4(6) . .
C15 Fe4 C17 65.2(7) . .
C15 Fe4 C18 64.7(7) . .
C19 Fe4 C15 148.1(6) . .
C19 Fe4 C14 113.7(5) . .
C19 Fe4 C17 128.1(7) . .
C19 Fe4 C18 106.2(7) . .
C20 Fe4 C16 153.4(7) . .
C20 Fe4 C15 119.3(8) . .
C20 Fe4 C19 40.7(7) . .
C20 Fe4 C14 107.9(6) . .
C20 Fe4 C17 165.9(7) . .
C20 Fe4 C22 68.1(7) . .
C20 Fe4 C18 128.8(7) . .
C20 Fe4 C23 70.6(8) . .
C14 Fe4 C17 66.4(6) . .
C14 Fe4 C18 39.3(6) . .
C17 Fe4 C18 38.8(6) . .
C22 Fe4 C16 117.0(6) . .
C22 Fe4 C15 143.2(7) . .
C22 Fe4 C19 62.7(7) . .
C22 Fe4 C14 175.9(6) . .
C22 Fe4 C17 117.1(7) . .
C22 Fe4 C18 142.2(7) . .
C22 Fe4 C23 37.2(7) . .
C23 Fe4 C15 170.0(8) . .
C23 Fe4 C19 40.0(7) . .
C23 Fe4 C14 141.2(7) . .
C23 Fe4 C17 105.2(7) . .
C23 Fe4 C18 110.1(8) . .
C21 Fe4 C16 118.7(9) . .
C21 Fe4 C15 111.4(10) . .
C21 Fe4 C19 72.1(10) . .
C21 Fe4 C20 44.0(8) . .
C21 Fe4 C14 132.0(9) . .
C21 Fe4 C17 149.3(9) . .
C21 Fe4 C22 46.1(9) . .
C21 Fe4 C18 170.2(9) . .
C21 Fe4 C23 75.1(10) . .
Ag2 S5 Ag7 81.50(6) . 2_556
Ag2 S5 Ag1 74.79(6) . .
Ag2 S5 Ag10 138.25(17) . .
Ag2 S5 Ag9 124.73(13) . .
Ag7 S5 Ag1 139.62(8) 2_556 .
Ag7 S5 Ag10 94.41(13) 2_556 .
Ag7 S5 Ag9 102.23(9) 2_556 .
Ag1 S5 Ag10 82.7(2) . .
C58 S5 Ag2 116.4(3) . .
C58 S5 Ag7 111.5(3) . 2_556
C58 S5 Ag1 108.3(3) . .
C58 S5 Ag10 103.9(3) . .
C58 S5 Ag9 113.1(3) . .
Ag9 S5 Ag1 67.57(12) . .
Ag5 S1 Ag1 133.31(7) 2_556 2_556
Ag5 S1 Ag9B 78.4(3) 2_556 .
Ag9A S1 Ag5 83.21(14) . 2_556
Ag9A S1 Ag3 132.39(17) . 2_556
Ag9A S1 Ag1 83.55(14) . 2_556
Ag3 S1 Ag5 74.22(5) 2_556 2_556
Ag3 S1 Ag1 82.57(6) 2_556 2_556
Ag3 S1 Ag9B 133.61(13) 2_556 .
Ag1 S1 Ag9B 90.1(4) 2_556 .
C46 S1 Ag5 114.7(3) . 2_556
C46 S1 Ag9A 116.5(3) . .
C46 S1 Ag3 111.0(3) . 2_556
C46 S1 Ag1 111.3(3) . 2_556
C46 S1 Ag9B 114.3(3) . .
C24 O7 Ag3 116.0(5) . .
C35 O8 Ag1 129.8(6) . .
C35 O9 Ag10 132.4(6) . .
C35 O9 Ag9 116.2(6) . .
Fe1 C29 H29 125.4 . .
C25 C29 Fe1 70.0(5) . .
C25 C29 H29 125.9 . .
C28 C29 Fe1 70.3(5) . .
C28 C29 H29 125.9 . .
C28 C29 C25 108.2(8) . .
C24 O6 Ag4 130.9(6) . .
O7 C24 C25 117.2(7) . .
O6 C24 O7 126.6(8) . .
O6 C24 C25 116.2(8) . .
C52 C50 S2 107.3(6) . .
C51 C50 S2 107.3(6) . .
C51 C50 C52 111.9(8) . .
C53 C50 S2 107.5(6) . .
C53 C50 C52 111.5(8) . .
C53 C50 C51 111.1(8) . .
H61A C61 H61B 109.5 . .
H61A C61 H61C 109.5 . .
H61B C61 H61C 109.5 . .
C58 C61 H61A 109.5 . .
C58 C61 H61B 109.5 . .
C58 C61 H61C 109.5 . .
C2 O10 Ag5 133.2(9) . .
C2 O10 Ag9B 135.4(9) . 2_556
Ag9B O10 Ag5 82.5(4) 2_556 .
C47 C46 S1 108.1(6) . .
C47 C46 C48 109.7(8) . .
C49 C46 S1 107.9(6) . .
C49 C46 C47 114.1(9) . .
C49 C46 C48 109.4(9) . .
C48 C46 S1 107.3(6) . .
C61 C58 S5 107.0(6) . .
C60 C58 S5 107.7(6) . .
C60 C58 C61 109.9(8) . .
C60 C58 C59 113.9(10) . .
C59 C58 S5 107.6(7) . .
C59 C58 C61 110.4(9) . .
O10 C2 O11 124.0(11) . .
O10 C2 C3 120.1(11) . .
O11 C2 C3 115.6(11) . .
C40 C36 Fe2 69.9(6) . .
C40 C36 C35 123.6(9) . .
C37 C36 Fe2 69.2(6) . .
C37 C36 C40 108.5(9) . .
C37 C36 C35 127.5(9) . .
C35 C36 Fe2 120.9(7) . .
C2 O11 Ag7 121.3(8) . .
C29 C25 Fe1 69.0(5) . .
C29 C25 C24 127.3(8) . .
C29 C25 C26 107.1(8) . .
C24 C25 Fe1 126.4(6) . .
C26 C25 Fe1 69.2(5) . .
C26 C25 C24 125.6(8) . .
C50 C52 H52A 109.5 . .
C50 C52 H52B 109.5 . .
C50 C52 H52C 109.5 . .
H52A C52 H52B 109.5 . .
H52A C52 H52C 109.5 . .
H52B C52 H52C 109.5 . .
C46 C47 H47A 109.5 . .
C46 C47 H47B 109.5 . .
C46 C47 H47C 109.5 . .
H47A C47 H47B 109.5 . .
H47A C47 H47C 109.5 . .
H47B C47 H47C 109.5 . .
Fe2 C40 H40 126.6 . .
C36 C40 Fe2 68.3(6) . .
C36 C40 H40 126.7 . .
C39 C40 Fe2 69.9(7) . .
C39 C40 C36 106.6(10) . .
C39 C40 H40 126.7 . .
Fe1 C28 H28 126.8 . .
C29 C28 Fe1 68.8(5) . .
C29 C28 H28 125.9 . .
C29 C28 C27 108.2(9) . .
C27 C28 Fe1 70.1(6) . .
C27 C28 H28 125.9 . .
Fe1 C30 H30 127.4 . .
C34 C30 Fe1 69.4(6) . .
C34 C30 H30 125.2 . .
C34 C30 C31 109.7(10) . .
C31 C30 Fe1 69.6(6) . .
C31 C30 H30 125.2 . .
Fe2 C37 H37 125.5 . .
C36 C37 Fe2 68.9(6) . .
C36 C37 H37 125.5 . .
C36 C37 C38 109.0(10) . .
C38 C37 Fe2 69.5(6) . .
C38 C37 H37 125.5 . .
C50 C51 H51A 109.5 . .
C50 C51 H51B 109.5 . .
C50 C51 H51C 109.5 . .
H51A C51 H51B 109.5 . .
H51A C51 H51C 109.5 . .
H51B C51 H51C 109.5 . .
Fe1 C27 H27 127.2 . .
C28 C27 Fe1 69.2(6) . .
C28 C27 H27 126.1 . .
C26 C27 Fe1 69.1(6) . .
C26 C27 C28 107.8(9) . .
C26 C27 H27 126.1 . .
C50 C53 H53A 109.5 . .
C50 C53 H53B 109.5 . .
C50 C53 H53C 109.5 . .
H53A C53 H53B 109.5 . .
H53A C53 H53C 109.5 . .
H53B C53 H53C 109.5 . .
Fe1 C26 H26 125.8 . .
C25 C26 Fe1 69.4(5) . .
C25 C26 H26 125.7 . .
C27 C26 Fe1 70.7(6) . .
C27 C26 C25 108.6(9) . .
C27 C26 H26 125.7 . .
C46 C49 H49A 109.5 . .
C46 C49 H49B 109.5 . .
C46 C49 H49C 109.5 . .
H49A C49 H49B 109.5 . .
H49A C49 H49C 109.5 . .
H49B C49 H49C 109.5 . .
O8 C35 O9 125.6(9) . .
O8 C35 C36 118.5(9) . .
O9 C35 C36 115.8(9) . .
C58 C60 H60A 109.5 . .
C58 C60 H60B 109.5 . .
C58 C60 H60C 109.5 . .
H60A C60 H60B 109.5 . .
H60A C60 H60C 109.5 . .
H60B C60 H60C 109.5 . .
C58 C59 H59A 109.5 . .
C58 C59 H59B 109.5 . .
C58 C59 H59C 109.5 . .
H59A C59 H59B 109.5 . .
H59A C59 H59C 109.5 . .
H59B C59 H59C 109.5 . .
C46 C48 H48A 109.5 . .
C46 C48 H48B 109.5 . .
C46 C48 H48C 109.5 . .
H48A C48 H48B 109.5 . .
H48A C48 H48C 109.5 . .
H48B C48 H48C 109.5 . .
Fe1 C34 H34 125.7 . .
C30 C34 Fe1 70.3(6) . .
C30 C34 H34 126.9 . .
C30 C34 C33 106.1(11) . .
C33 C34 Fe1 68.6(6) . .
C33 C34 H34 126.9 . .
Fe1 C31 H31 126.0 . .
C30 C31 Fe1 70.0(6) . .
C30 C31 H31 126.7 . .
C32 C31 Fe1 68.8(7) . .
C32 C31 C30 106.5(11) . .
C32 C31 H31 126.7 . .
Fe2 C42 H42 125.5 . .
C43 C42 Fe2 69.6(7) . .
C43 C42 H42 126.8 . .
C43 C42 C41 106.5(12) . .
C41 C42 Fe2 69.7(7) . .
C41 C42 H42 126.8 . .
Fe2 C39 H39 129.5 . .
C40 C39 Fe2 68.9(6) . .
C40 C39 H39 125.0 . .
C40 C39 C38 110.1(10) . .
C38 C39 Fe2 68.4(6) . .
C38 C39 H39 125.0 . .
Fe2 C38 H38 126.0 . .
C37 C38 Fe2 68.6(6) . .
C37 C38 C39 105.8(10) . .
C37 C38 H38 127.1 . .
C39 C38 Fe2 69.9(7) . .
C39 C38 H38 127.1 . .
Fe2 C43 H43 124.2 . .
C42 C43 Fe2 71.1(8) . .
C42 C43 H43 125.2 . .
C42 C43 C44 109.7(13) . .
C44 C43 Fe2 71.1(7) . .
C44 C43 H43 125.2 . .
Fe1 C33 H33 125.7 . .
C34 C33 Fe1 70.1(6) . .
C34 C33 H33 125.9 . .
C32 C33 Fe1 69.9(7) . .
C32 C33 C34 108.3(11) . .
C32 C33 H33 125.9 . .
C13 O5 Ag8 93.5(13) . .
O4 C13 Ag8 74.0(9) . .
O4 C13 C14 109.4(14) . .
O5 C13 Ag8 61.3(11) . .
O5 C13 O4 135.2(18) . .
O5 C13 C14 115.4(16) . .
C14 C13 Ag8 175.0(11) . .
Fe3 C7 H7 126.1 . .
C3 C7 Fe3 69.5(7) . .
C3 C7 H7 128.3 . .
C3 C7 C6 103.4(15) . .
C6 C7 Fe3 67.6(8) . .
C6 C7 H7 128.3 . .
Fe4 C16 H16 121.5 . .
C15 C16 Fe4 70.9(8) . .
C15 C16 H16 125.5 . .
C17 C16 Fe4 73.8(9) . .
C17 C16 H16 125.5 . .
C17 C16 C15 109.0(13) . .
Fe1 C32 H32 125.7 . .
C31 C32 Fe1 70.8(6) . .
C31 C32 H32 125.3 . .
C33 C32 Fe1 69.8(7) . .
C33 C32 C31 109.4(11) . .
C33 C32 H32 125.3 . .
C2 C3 Fe3 124.9(9) . .
C2 C3 C7 125.1(13) . .
C2 C3 C4 129.1(14) . .
C7 C3 Fe3 68.2(7) . .
C4 C3 Fe3 68.5(9) . .
C4 C3 C7 105.7(13) . .
Fe4 C15 H15 126.0 . .
C16 C15 Fe4 69.1(9) . .
C16 C15 H15 125.7 . .
C14 C15 Fe4 70.8(9) . .
C14 C15 C16 108.5(14) . .
C14 C15 H15 125.7 . .
Fe4 C19 H19 123.2 . .
C20 C19 Fe4 68.3(10) . .
C20 C19 H19 123.2 . .
C23 C19 Fe4 69.9(10) . .
C23 C19 H19 123.2 . .
C23 C19 C20 113.0(17) . .
Fe2 C44 H44 125.6 . .
C43 C44 Fe2 69.3(7) . .
C43 C44 H44 126.7 . .
C43 C44 C45 106.6(12) . .
C45 C44 Fe2 70.0(7) . .
C45 C44 H44 126.7 . .
Fe2 C41 H41 125.0 . .
C42 C41 Fe2 69.8(7) . .
C42 C41 H41 125.9 . .
C45 C41 Fe2 70.8(7) . .
C45 C41 C42 108.2(12) . .
C45 C41 H41 125.9 . .
Fe2 C45 H45 125.3 . .
C44 C45 Fe2 70.2(7) . .
C44 C45 H45 125.5 . .
C41 C45 Fe2 70.6(8) . .
C41 C45 C44 109.1(12) . .
C41 C45 H45 125.5 . .
Fe4 C20 H20 125.7 . .
C19 C20 Fe4 71.0(9) . .
C19 C20 H20 125.7 . .
C19 C20 C21 108.5(17) . .
C21 C20 Fe4 65.4(11) . .
C21 C20 H20 125.7 . .
C13 C14 Fe4 123.3(9) . .
C15 C14 Fe4 69.9(9) . .
C15 C14 C13 131.0(15) . .
C15 C14 C18 106.1(14) . .
C18 C14 Fe4 72.6(8) . .
C18 C14 C13 122.9(14) . .
Fe4 C17 H17 125.9 . .
C16 C17 Fe4 68.1(9) . .
C16 C17 H17 126.1 . .
C16 C17 C18 107.7(14) . .
C18 C17 Fe4 71.4(9) . .
C18 C17 H17 126.1 . .
Fe4 C22 H22 120.8 . .
C23 C22 Fe4 71.5(11) . .
C23 C22 H22 120.8 . .
C23 C22 C21 115.9(18) . .
C21 C22 Fe4 63.5(10) . .
C21 C22 H22 120.8 . .
Fe3 C6 H6 126.5 . .
C7 C6 Fe3 68.8(8) . .
C7 C6 H6 124.6 . .
C5 C6 Fe3 71.6(10) . .
C5 C6 C7 110.7(16) . .
C5 C6 H6 124.6 . .
Fe3 C4 H4 126.7 . .
C3 C4 Fe3 69.7(9) . .
C3 C4 H4 123.2 . .
C5 C4 Fe3 72.0(11) . .
C5 C4 C3 113.5(19) . .
C5 C4 H4 123.2 . .
Fe4 C18 H18 127.9 . .
C14 C18 Fe4 68.1(9) . .
C14 C18 H18 125.8 . .
C17 C18 Fe4 69.8(9) . .
C17 C18 C14 108.4(15) . .
C17 C18 H18 125.8 . .
Fe4 C23 H23 127.9 . .
C19 C23 Fe4 70.1(10) . .
C19 C23 H23 127.9 . .
C22 C23 Fe4 71.3(12) . .
C22 C23 C19 103.7(19) . .
C22 C23 H23 127.9 . .
Fe4 C21 H21 130.9 . .
C20 C21 Fe4 70.5(12) . .
C20 C21 C22 96.4(19) . .
C20 C21 H21 130.9 . .
C22 C21 Fe4 70.4(11) . .
C22 C21 H21 130.9 . .
Fe3 C5 H5 127.4 . .
C6 C5 Fe3 67.9(10) . .
C6 C5 H5 126.7 . .
C4 C5 Fe3 69.6(10) . .
C4 C5 C6 106.7(17) . .
C4 C5 H5 126.7 . .
C64 C62 S3 108.2(6) . .
C64 C62 C63 106.0(11) . .
C65 C62 S3 108.9(7) . .
C65 C62 C64 117.9(11) . .
C65 C62 C63 109.2(10) . .
C63 C62 S3 106.2(7) . .
C62 C64 H64A 109.5 . .
C62 C64 H64B 109.5 . .
C62 C64 H64C 109.5 . .
H64A C64 H64B 109.5 . .
H64A C64 H64C 109.5 . .
H64B C64 H64C 109.5 . .
C62 C65 H65A 109.5 . .
C62 C65 H65B 109.5 . .
C62 C65 H65C 109.5 . .
H65A C65 H65B 109.5 . .
H65A C65 H65C 109.5 . .
H65B C65 H65C 109.5 . .
C62 C63 H63A 109.5 . .
C62 C63 H63B 109.5 . .
C62 C63 H63C 109.5 . .
H63A C63 H63B 109.5 . .
H63A C63 H63C 109.5 . .
H63B C63 H63C 109.5 . .
Fe3 C8 H8 130.1 . .
C12 C8 Fe3 68.2(11) . .
C12 C8 H8 125.4 . .
C9 C8 Fe3 68.0(13) . .
C9 C8 H8 125.4 . .
C9 C8 C12 109(2) . .
Fe3 C10 H10 129.0 . .
C11 C10 Fe3 70.0(12) . .
C11 C10 H10 124.0 . .
C9 C10 Fe3 68.8(14) . .
C9 C10 H10 124.0 . .
C9 C10 C11 112(2) . .
Fe3 C11 H11 126.6 . .
C10 C11 Fe3 68.8(12) . .
C10 C11 H11 130.1 . .
C10 C11 C12 99.8(17) . .
C12 C11 Fe3 66.1(10) . .
C12 C11 H11 130.1 . .
Fe3 C12 H12 126.7 . .
C8 C12 Fe3 71.9(11) . .
C8 C12 C11 106.4(17) . .
C8 C12 H12 126.7 . .
C11 C12 Fe3 69.9(10) . .
C11 C12 H12 126.7 . .
Fe3 C9 H9 124.0 . .
C8 C9 Fe3 73.7(14) . .
C8 C9 H9 124.0 . .
C10 C9 Fe3 73.9(15) . .
C10 C9 C8 112(2) . .
C10 C9 H9 124.0 . .
O2 C1 O2 180.0 . 2_556
O2 C1 O3 53.5(9) . 2_556
O2 C1 O3 53.5(9) 2_556 .
O2 C1 O3 126.5(9) . .
O2 C1 O3 126.5(9) 2_556 2_556
O2 C1 O1 62.1(9) 2_556 .
O2 C1 O1 117.8(9) . .
O2 C1 O1 62.2(9) . 2_556
O2 C1 O1 117.8(9) 2_556 2_556
O3 C1 O3 180.0 . 2_556
O3 C1 O1 114.8(10) 2_556 2_556
O3 C1 O1 114.8(10) . .
O3 C1 O1 65.2(10) 2_556 .
O3 C1 O1 65.2(10) . 2_556
O1 C1 O1 180.0 2_556 .
Ag2 O2 Ag5 102.9(4) . .
Ag2 O2 Ag9A 101.1(4) . 2_556
Ag2 O2 Ag9B 109.2(6) . 2_556
Ag9A O2 Ag5 79.2(4) 2_556 .
C1 O2 Ag2 120.9(7) . .
C1 O2 Ag5 115.2(8) . .
C1 O2 Ag9A 128.2(8) . 2_556
C1 O2 O1 64.1(8) . 2_556
C1 O2 Ag9B 121.2(8) . 2_556
O3 O2 Ag2 88.6(11) 2_556 .
O3 O2 Ag5 71.8(10) 2_556 .
O3 O2 Ag9A 150.8(12) 2_556 2_556
O3 O2 C1 64.8(9) 2_556 .
O3 O2 O1 127.8(12) 2_556 2_556
O3 O2 Ag9B 148.0(13) 2_556 2_556
O1 O2 Ag2 108.9(9) 2_556 .
O1 O2 Ag5 142.3(9) 2_556 .
O1 O2 Ag9A 75.2(8) 2_556 2_556
O1 O2 Ag9B 72.5(7) 2_556 2_556
Ag9B O2 Ag5 78.3(4) 2_556 .
Ag6 O3 Ag5 108.1(5) 2_556 2_556
C1 O3 Ag6 124.3(8) . 2_556
C1 O3 Ag5 120.4(8) . 2_556
C1 O3 O1 61.0(8) . 2_556
O2 O3 Ag6 155.8(15) 2_556 2_556
O2 O3 Ag5 82.5(9) 2_556 2_556
O2 O3 C1 61.7(8) 2_556 .
O2 O3 O1 121.8(13) 2_556 2_556
O1 O3 Ag6 72.8(8) 2_556 2_556
O1 O3 Ag5 119.1(11) 2_556 2_556
Ag6 O1 Ag9A 82.4(4) . .
Ag6 O1 Ag9B 76.4(5) . .
C1 O1 Ag6 118.9(8) . .
C1 O1 Ag9A 119.4(7) . .
C1 O1 O3 53.8(7) . 2_556
C1 O1 Ag9B 117.3(7) . .
O2 O1 Ag6 141.4(9) 2_556 .
O2 O1 Ag9A 74.1(8) 2_556 .
O2 O1 C1 53.8(7) 2_556 .
O2 O1 O3 107.0(10) 2_556 2_556
O2 O1 Ag9B 76.7(8) 2_556 .
O3 O1 Ag6 73.3(8) 2_556 .
O3 O1 Ag9A 140.8(10) 2_556 .
O3 O1 Ag9B 132.8(11) 2_556 .
S2 Ag10 Ag8 54.92(8) 2_556 2_556
S2 Ag10 S5 106.55(17) 2_556 .
S5 Ag10 Ag8 95.26(11) . 2_556
O9 Ag10 Ag8 152.9(3) . 2_556
O9 Ag10 S2 117.6(3) . 2_556
O9 Ag10 S5 111.5(3) . .
Ag8 Ag9 Ag9B 85.1(2) 2_556 2_556
Ag1 Ag9 Ag8 137.22(5) . 2_556
Ag1 Ag9 Ag9B 72.2(3) . 2_556
S2 Ag9 Ag8 49.20(7) 2_556 2_556
S2 Ag9 Ag1 119.65(17) 2_556 .
S2 Ag9 S5 112.88(7) 2_556 .
S2 Ag9 Ag9B 47.4(3) 2_556 2_556
S5 Ag9 Ag8 86.91(9) . 2_556
S5 Ag9 Ag1 57.81(8) . .
S5 Ag9 Ag9B 89.19(18) . 2_556
O9 Ag9 Ag8 131.5(2) . 2_556
O9 Ag9 Ag1 89.6(2) . .
O9 Ag9 S2 127.3(2) . 2_556
O9 Ag9 S5 119.8(2) . .
O9 Ag9 Ag9B 130.4(3) . 2_556
C66 N1 Ag1 170.4(7) . .
N1 C66 C67 178.2(10) . .
C57 C54 S4 108.7(7) . .
C57 C54 C56 114.7(11) . .
C57 C54 C55 113.3(12) . .
C56 C54 S4 107.9(8) . .
C55 C54 S4 106.6(8) . .
C55 C54 C56 105.3(13) . .
C66 C67 H67A 109.5 . .
C66 C67 H67B 109.5 . .
C66 C67 H67C 109.5 . .
H67A C67 H67B 109.5 . .
H67A C67 H67C 109.5 . .
H67B C67 H67C 109.5 . .
C54 C57 H57A 109.5 . .
C54 C57 H57B 109.5 . .
C54 C57 H57C 109.5 . .
H57A C57 H57B 109.5 . .
H57A C57 H57C 109.5 . .
H57B C57 H57C 109.5 . .
C54 C56 H56A 109.5 . .
C54 C56 H56B 109.5 . .
C54 C56 H56C 109.5 . .
H56A C56 H56B 109.5 . .
H56A C56 H56C 109.5 . .
H56B C56 H56C 109.5 . .
C54 C55 H55A 109.5 . .
C54 C55 H55B 109.5 . .
C54 C55 H55C 109.5 . .
H55A C55 H55B 109.5 . .
H55A C55 H55C 109.5 . .
H55B C55 H55C 109.5 . .
H12A O12 H12B 104.5 . .
Ag6 Ag9B Ag5 114.2(4) . 2_556
Ag6 Ag9B Ag9 91.33(18) . 2_556
Ag5 Ag9B Ag9 131.0(6) 2_556 2_556
S2 Ag9B Ag6 51.7(2) . .
S2 Ag9B Ag5 162.2(2) . 2_556
S2 Ag9B S1 138.9(9) . .
S2 Ag9B O2 111.7(4) . 2_556
S2 Ag9B O1 82.4(3) . .
S2 Ag9B Ag9 48.4(3) . 2_556
S1 Ag9B Ag6 158.4(2) . .
S1 Ag9B Ag5 50.15(10) . 2_556
S1 Ag9B Ag9 91.5(6) . 2_556
O10 Ag9B Ag6 88.9(6) 2_556 .
O10 Ag9B Ag5 50.3(3) 2_556 2_556
O10 Ag9B S2 130.8(9) 2_556 .
O10 Ag9B S1 88.9(3) 2_556 .
O10 Ag9B O2 82.4(5) 2_556 2_556
O10 Ag9B O1 94.4(6) 2_556 .
O10 Ag9B Ag9 178.2(4) 2_556 2_556
O2 Ag9B Ag6 78.9(4) 2_556 .
O2 Ag9B Ag5 51.0(3) 2_556 2_556
O2 Ag9B S1 79.5(4) 2_556 .
O2 Ag9B Ag9 99.4(6) 2_556 2_556
O1 Ag9B Ag6 50.7(4) . .
O1 Ag9B Ag5 79.8(3) . 2_556
O1 Ag9B S1 108.1(5) . .
O1 Ag9B O2 30.8(4) . 2_556
O1 Ag9B Ag9 87.1(5) . 2_556
H69A C69 H69B 109.5 . .
H69A C69 H69C 109.5 . .
H69B C69 H69C 109.5 . .
C68 C69 H69A 109.5 . .
C68 C69 H69B 109.5 . .
C68 C69 H69C 109.5 . .
C68 N3 C68 180.0 2_665 .
N3 C68 C69 159(3) . .
C70A N2 Ag4 117.2(12) . .
C70B N2 Ag4 135.6(19) . .
N2 C70A C71A 114(2) . .
H71A C71B H71B 109.5 . .
H71A C71B H71C 109.5 . .
H71B C71B H71C 109.5 . .
C70B C71B H71A 110.0 . .
C70B C71B H71B 109.3 . .
C70B C71B H71C 109.1 . .
N2 C70B C71B 138(3) . .
C70A C71A H71D 109.5 . .
C70A C71A H71E 109.6 . .
C70A C71A H71F 109.3 . .
H71D C71A H71E 109.5 . .
H71D C71A H71F 109.5 . .
H71E C71A H71F 109.5 . .

loop_
_geom_bond_atom_site_label_1
_geom_bond_atom_site_label_2
_geom_bond_distance
_geom_bond_site_symmetry_2
Ag6 Ag4 3.0893(8) .
Ag6 Ag8 3.0876(9) .
Ag6 Ag9A 3.257(7) .
Ag6 S2 2.4410(18) .
Ag6 S4 2.4278(18) .
Ag6 O3 2.420(12) 2_556
Ag6 O1 2.413(14) .
Ag6 Ag9B 3.030(13) .
Ag2 Ag7 3.2074(9) 2_556
Ag2 Ag3 3.0860(8) .
Ag2 Ag1 3.0445(9) .
Ag2 S4 2.416(2) .
Ag2 S5 2.427(2) .
Ag2 O2 2.515(11) .
Ag4 Ag5 3.2114(9) .
Ag4 Ag3 2.9131(8) .
Ag4 S4 2.582(2) .
Ag4 S3 2.513(2) .
Ag4 O6 2.291(6) .
Ag4 N2 2.467(10) .
Ag5 Ag7 3.0880(8) .
Ag5 Ag9A 3.230(5) 2_556
Ag5 Ag3 3.0079(8) .
Ag5 S3 2.4727(19) .
Ag5 S1 2.5161(18) 2_556
Ag5 O10 2.491(9) .
Ag5 O2 2.548(14) .
Ag5 O3 2.441(12) 2_556
Ag5 Ag9B 3.211(5) 2_556
Ag7 Ag2 3.2073(9) 2_556
Ag7 Ag8 3.0560(10) .
Ag7 S3 2.468(2) .
Ag7 S5 2.486(2) 2_556
Ag7 O11 2.361(10) .
Ag8 S2 2.501(2) .
Ag8 S3 2.479(2) .
Ag8 O5 2.366(13) .
Ag8 C13 2.692(17) .
Ag8 Ag10 2.831(6) 2_556
Ag8 Ag9 3.275(4) 2_556
Ag9A Ag5 3.230(5) 2_556
Ag9A Ag1 3.262(7) 2_556
Ag9A S2 2.469(6) .
Ag9A S1 2.344(7) .
Ag9A O2 2.518(13) 2_556
Ag9A O1 2.531(14) .
Ag3 Ag1 3.3096(9) .
Ag3 S4 2.5730(18) .
Ag3 S1 2.4692(19) 2_556
Ag3 O7 2.237(5) .
Ag1 Ag9A 3.261(7) 2_556
Ag1 S5 2.582(2) .
Ag1 S1 2.5460(19) 2_556
Ag1 O8 2.305(6) .
Ag1 Ag9 2.820(4) .
Ag1 N1 2.389(8) .
Fe1 C29 2.023(9) .
Fe1 C25 2.036(8) .
Fe1 C28 2.043(10) .
Fe1 C30 2.051(9) .
Fe1 C27 2.055(10) .
Fe1 C26 2.033(9) .
Fe1 C34 2.040(10) .
Fe1 C31 2.046(11) .
Fe1 C33 2.019(11) .
Fe1 C32 2.020(11) .
Fe2 C36 1.982(10) .
Fe2 C40 2.004(11) .
Fe2 C37 1.986(11) .
Fe2 C42 2.092(12) .
Fe2 C39 2.018(12) .
Fe2 C38 1.998(11) .
Fe2 C43 2.073(13) .
Fe2 C44 2.095(11) .
Fe2 C41 2.090(13) .
Fe2 C45 2.093(13) .
Fe3 C7 2.033(13) .
Fe3 C3 2.050(13) .
Fe3 C6 2.016(16) .
Fe3 C4 2.034(18) .
Fe3 C5 2.065(16) .
Fe3 C8 2.032(18) .
Fe3 C10 2.02(2) .
Fe3 C11 2.04(2) .
Fe3 C12 1.985(17) .
Fe3 C9 1.96(2) .
S2 C50 1.876(8) .
S2 Ag10 2.569(3) 2_556
S2 Ag9 2.469(2) 2_556
S2 Ag9B 2.430(6) .
S4 C54 1.853(8) .
S3 C62 1.864(8) .
Fe4 C16 2.037(13) .
Fe4 C15 2.060(16) .
Fe4 C19 2.040(15) .
Fe4 C20 2.005(18) .
Fe4 C14 2.071(14) .
Fe4 C17 2.108(17) .
Fe4 C22 2.035(16) .
Fe4 C18 2.130(15) .
Fe4 C23 2.038(18) .
Fe4 C21 1.93(2) .
S5 Ag7 2.486(2) 2_556
S5 C58 1.863(8) .
S5 Ag10 2.584(4) .
S5 Ag9 2.487(2) .
S1 Ag5 2.5161(18) 2_556
S1 Ag3 2.4692(19) 2_556
S1 Ag1 2.5459(19) 2_556
S1 C46 1.865(8) .
S1 Ag9B 2.563(14) .
O7 C24 1.260(10) .
O8 C35 1.246(12) .
O9 C35 1.282(12) .
O9 Ag10 2.325(7) .
O9 Ag9 2.202(7) .
C29 H29 0.9300 .
C29 C25 1.420(12) .
C29 C28 1.419(13) .
O6 C24 1.254(10) .
C24 C25 1.485(11) .
C50 C52 1.525(12) .
C50 C51 1.509(12) .
C50 C53 1.507(12) .
C61 H61A 0.9600 .
C61 H61B 0.9600 .
C61 H61C 0.9600 .
C61 C58 1.556(14) .
O10 C2 1.229(14) .
O10 Ag9B 2.374(19) 2_556
C46 C47 1.506(12) .
C46 C49 1.502(13) .
C46 C48 1.528(14) .
C58 C60 1.493(14) .
C58 C59 1.495(14) .
C2 O11 1.269(14) .
C2 C3 1.432(16) .
C36 C40 1.421(14) .
C36 C37 1.419(15) .
C36 C35 1.527(13) .
C25 C26 1.437(12) .
C52 H52A 0.9600 .
C52 H52B 0.9600 .
C52 H52C 0.9600 .
C47 H47A 0.9600 .
C47 H47B 0.9600 .
C47 H47C 0.9600 .
C40 H40 0.9300 .
C40 C39 1.415(16) .
O4 C13 1.258(19) .
C28 H28 0.9300 .
C28 C27 1.423(16) .
C30 H30 0.9300 .
C30 C34 1.407(15) .
C30 C31 1.414(16) .
C37 H37 0.9800 .
C37 C38 1.423(16) .
C51 H51A 0.9600 .
C51 H51B 0.9600 .
C51 H51C 0.9600 .
C27 H27 0.9300 .
C27 C26 1.406(15) .
C53 H53A 0.9600 .
C53 H53B 0.9600 .
C53 H53C 0.9600 .
C26 H26 0.9300 .
C49 H49A 0.9600 .
C49 H49B 0.9600 .
C49 H49C 0.9600 .
C60 H60A 0.9600 .
C60 H60B 0.9600 .
C60 H60C 0.9600 .
C59 H59A 0.9600 .
C59 H59B 0.9600 .
C59 H59C 0.9600 .
C48 H48A 0.9600 .
C48 H48B 0.9600 .
C48 H48C 0.9600 .
C34 H34 0.9300 .
C34 C33 1.430(17) .
C31 H31 0.9300 .
C31 C32 1.404(18) .
C42 H42 0.9300 .
C42 C43 1.400(19) .
C42 C41 1.448(19) .
C39 H39 0.9300 .
C39 C38 1.431(17) .
C38 H38 0.9300 .
C43 H43 0.9300 .
C43 C44 1.412(17) .
C33 H33 0.9300 .
C33 C32 1.39(2) .
O5 C13 1.149(19) .
C13 C14 1.60(2) .
C7 H7 0.9300 .
C7 C3 1.47(2) .
C7 C6 1.50(2) .
C16 H16 0.9300 .
C16 C15 1.402(19) .
C16 C17 1.36(2) .
C32 H32 0.9300 .
C3 C4 1.45(2) .
C15 H15 0.9300 .
C15 C14 1.39(2) .
C19 H19 0.9800 .
C19 C20 1.41(2) .
C19 C23 1.40(2) .
C44 H44 0.9300 .
C44 C45 1.426(18) .
C41 H41 0.9300 .
C41 C45 1.380(19) .
C45 H45 0.9300 .
C20 H20 0.9800 .
C20 C21 1.48(3) .
C14 C18 1.41(2) .
C17 H17 0.9300 .
C17 C18 1.41(2) .
C22 H22 0.9800 .
C22 C23 1.30(2) .
C22 C21 1.56(3) .
C6 H6 0.9300 .
C6 C5 1.41(3) .
C4 H4 0.9300 .
C4 C5 1.35(2) .
C18 H18 0.9300 .
C23 H23 0.9800 .
C21 H21 0.9800 .
C5 H5 0.9300 .
C62 C64 1.486(14) .
C62 C65 1.460(16) .
C62 C63 1.548(17) .
C64 H64A 0.9600 .
C64 H64B 0.9600 .
C64 H64C 0.9600 .
C65 H65A 0.9600 .
C65 H65B 0.9600 .
C65 H65C 0.9600 .
C63 H63A 0.9600 .
C63 H63B 0.9600 .
C63 H63C 0.9600 .
C8 H8 0.9300 .
C8 C12 1.37(3) .
C8 C9 1.31(3) .
C10 H10 0.9300 .
C10 C11 1.43(3) .
C10 C9 1.28(3) .
C11 H11 0.9300 .
C11 C12 1.51(3) .
C12 H12 0.9800 .
C9 H9 0.9800 .
C1 O2 1.220(11) 2_556
C1 O2 1.220(11) .
C1 O3 1.254(11) .
C1 O3 1.254(12) 2_556
C1 O1 1.360(12) 2_556
C1 O1 1.360(12) .
O2 Ag9A 2.518(13) 2_556
O2 O3 1.114(18) 2_556
O2 O1 1.337(19) 2_556
O2 Ag9B 2.537(13) 2_556
O3 Ag6 2.420(12) 2_556
O3 Ag5 2.441(12) 2_556
O3 O2 1.114(18) 2_556
O3 O1 1.41(2) 2_556
O1 O2 1.337(19) 2_556
O1 O3 1.41(2) 2_556
O1 Ag9B 2.486(13) .
Ag10 Ag8 2.831(6) 2_556
Ag10 S2 2.569(3) 2_556
Ag9 Ag8 3.275(4) 2_556
Ag9 S2 2.469(2) 2_556
Ag9 Ag9B 3.282(17) 2_556
N1 C66 1.136(12) .
C66 C67 1.465(15) .
C54 C57 1.449(16) .
C54 C56 1.512(18) .
C54 C55 1.496(17) .
C67 H67A 0.9600 .
C67 H67B 0.9600 .
C67 H67C 0.9600 .
C57 H57A 0.9600 .
C57 H57B 0.9600 .
C57 H57C 0.9600 .
C56 H56A 0.9600 .
C56 H56B 0.9600 .
C56 H56C 0.9600 .
C55 H55A 0.9600 .
C55 H55B 0.9600 .
C55 H55C 0.9600 .
O12 H12A 0.8503 .
O12 H12B 0.8499 .
Ag9B Ag5 3.211(5) 2_556
Ag9B O10 2.374(19) 2_556
Ag9B O2 2.537(13) 2_556
Ag9B Ag9 3.282(17) 2_556
C69 H69A 0.9600 .
C69 H69B 0.9600 .
C69 H69C 0.9600 .
C69 C68 1.539(10) .
N3 C68 1.317(10) 2_665
N3 C68 1.317(10) .
N2 C70A 1.292(16) .
N2 C70B 1.281(14) .
C70A C71A 1.526(14) .
C71B H71A 0.9600 .
C71B H71B 0.9599 .
C71B H71C 0.9603 .
C71B C70B 1.531(10) .
C71A H71D 0.9601 .
C71A H71E 0.9601 .
C71A H71F 0.9600 .

loop_
_geom_torsion_atom_site_label_1
_geom_torsion_atom_site_label_2
_geom_torsion_atom_site_label_3
_geom_torsion_atom_site_label_4
_geom_torsion
_geom_torsion_site_symmetry_1
_geom_torsion_site_symmetry_4
Ag6 S2 C50 C52 -147.8(6) . .
Ag6 S2 C50 C51 91.8(6) . .
Ag6 S2 C50 C53 -27.8(7) . .
Ag6 S4 C54 C57 -172.7(9) . .
Ag6 S4 C54 C56 62.3(10) . .
Ag6 S4 C54 C55 -50.3(11) . .
Ag2 S4 C54 C57 -58.9(10) . .
Ag2 S4 C54 C56 176.2(9) . .
Ag2 S4 C54 C55 63.5(10) . .
Ag2 S5 C58 C61 116.6(6) . .
Ag2 S5 C58 C60 -125.3(6) . .
Ag2 S5 C58 C59 -2.0(9) . .
Ag4 S4 C54 C57 101.5(10) . .
Ag4 S4 C54 C56 -23.4(10) . .
Ag4 S4 C54 C55 -136.1(10) . .
Ag4 S3 C62 C64 -69.7(10) . .
Ag4 S3 C62 C65 161.1(8) . .
Ag4 S3 C62 C63 43.7(8) . .
Ag4 O6 C24 O7 -17.2(15) . .
Ag4 O6 C24 C25 160.7(6) . .
Ag4 N2 C70A C71A -164(2) . .
Ag4 N2 C70B C71B 102(5) . .
Ag5 S3 C62 C64 19.1(10) . .
Ag5 S3 C62 C65 -110.1(8) . .
Ag5 S3 C62 C63 132.5(7) . .
Ag5 S1 C46 C47 5.9(8) 2_556 .
Ag5 S1 C46 C49 -117.9(7) 2_556 .
Ag5 S1 C46 C48 124.2(6) 2_556 .
Ag5 O10 C2 O11 21.7(19) . .
Ag5 O10 C2 C3 -151.0(9) . .
Ag7 S3 C62 C64 106.8(9) . .
Ag7 S3 C62 C65 -22.4(9) . .
Ag7 S3 C62 C63 -139.8(7) . .
Ag7 S5 C58 C61 -152.4(6) 2_556 .
Ag7 S5 C58 C60 -34.3(8) 2_556 .
Ag7 S5 C58 C59 89.0(8) 2_556 .
Ag8 S2 C50 C52 -61.7(7) . .
Ag8 S2 C50 C51 177.9(5) . .
Ag8 S2 C50 C53 58.3(7) . .
Ag8 S3 C62 C64 -168.0(8) . .
Ag8 S3 C62 C65 62.8(9) . .
Ag8 S3 C62 C63 -54.6(8) . .
Ag8 O5 C13 O4 -5(2) . .
Ag8 O5 C13 C14 175.8(10) . .
Ag9A S2 C50 C52 114.7(6) . .
Ag9A S2 C50 C51 -5.7(7) . .
Ag9A S2 C50 C53 -125.3(6) . .
Ag9A S1 C46 C47 100.7(7) . .
Ag9A S1 C46 C49 -23.1(8) . .
Ag9A S1 C46 C48 -141.0(6) . .
Ag3 S4 C54 C57 26.2(11) . .
Ag3 S4 C54 C56 -98.8(9) . .
Ag3 S4 C54 C55 148.6(10) . .
Ag3 S1 C46 C47 -75.8(7) 2_556 .
Ag3 S1 C46 C49 160.4(7) 2_556 .
Ag3 S1 C46 C48 42.5(7) 2_556 .
Ag3 O7 C24 O6 -5.8(12) . .
Ag3 O7 C24 C25 176.3(5) . .
Ag1 S5 C58 C61 34.9(7) . .
Ag1 S5 C58 C60 153.0(6) . .
Ag1 S5 C58 C59 -83.7(8) . .
Ag1 S1 C46 C47 -165.8(6) 2_556 .
Ag1 S1 C46 C49 70.3(8) 2_556 .
Ag1 S1 C46 C48 -47.5(7) 2_556 .
Ag1 O8 C35 O9 -16.6(16) . .
Ag1 O8 C35 C36 167.1(7) . .
Fe1 C29 C25 C24 -120.5(9) . .
Fe1 C29 C25 C26 59.0(6) . .
Fe1 C29 C28 C27 -59.2(7) . .
Fe1 C25 C26 C27 60.1(7) . .
Fe1 C28 C27 C26 -58.4(7) . .
Fe1 C30 C34 C33 59.5(7) . .
Fe1 C30 C31 C32 -59.4(7) . .
Fe1 C27 C26 C25 -59.3(7) . .
Fe1 C34 C33 C32 59.7(8) . .
Fe1 C31 C32 C33 -59.3(8) . .
Fe1 C33 C32 C31 59.9(8) . .
Fe2 C36 C40 C39 59.7(8) . .
Fe2 C36 C37 C38 -58.1(8) . .
Fe2 C36 C35 O8 91.5(11) . .
Fe2 C36 C35 O9 -85.2(11) . .
Fe2 C40 C39 C38 55.8(9) . .
Fe2 C37 C38 C39 -60.4(8) . .
Fe2 C42 C43 C44 -60.9(9) . .
Fe2 C42 C41 C45 60.7(9) . .
Fe2 C39 C38 C37 59.5(8) . .
Fe2 C43 C44 C45 -60.4(8) . .
Fe2 C44 C45 C41 -60.2(10) . .
Fe2 C41 C45 C44 59.9(9) . .
Fe3 C7 C3 C2 118.1(12) . .
Fe3 C7 C3 C4 -58.6(10) . .
Fe3 C7 C6 C5 59.5(13) . .
Fe3 C3 C4 C5 -58.7(14) . .
Fe3 C6 C5 C4 59.0(13) . .
Fe3 C4 C5 C6 -57.9(13) . .
Fe3 C8 C12 C11 -61.7(12) . .
Fe3 C8 C9 C10 64.7(19) . .
Fe3 C10 C11 C12 59.4(11) . .
Fe3 C10 C9 C8 -64.5(18) . .
Fe3 C11 C12 C8 63.1(13) . .
Fe4 C16 C15 C14 -60.0(12) . .
Fe4 C16 C17 C18 60.7(12) . .
Fe4 C15 C14 C13 117.1(16) . .
Fe4 C15 C14 C18 -64.1(11) . .
Fe4 C19 C20 C21 -54.6(14) . .
Fe4 C19 C23 C22 63.9(13) . .
Fe4 C20 C21 C22 -66.6(11) . .
Fe4 C14 C18 C17 -58.2(11) . .
Fe4 C17 C18 C14 57.2(11) . .
Fe4 C22 C23 C19 -63.1(11) . .
Fe4 C22 C21 C20 66.7(12) . .
O7 C24 C25 Fe1 -90.7(9) . .
O7 C24 C25 C29 -0.6(13) . .
O7 C24 C25 C26 -179.9(8) . .
C29 C25 C26 Fe1 -58.9(6) . .
C29 C25 C26 C27 1.2(10) . .
C29 C28 C27 Fe1 58.4(6) . .
C29 C28 C27 C26 0.0(11) . .
O6 C24 C25 Fe1 91.1(10) . .
O6 C24 C25 C29 -178.7(9) . .
O6 C24 C25 C26 1.9(13) . .
C24 C25 C26 Fe1 120.6(8) . .
C24 C25 C26 C27 -179.3(8) . .
O10 C2 O11 Ag7 -7.2(18) . .
O10 C2 C3 Fe3 85.0(15) . .
O10 C2 C3 C7 -1(2) . .
O10 C2 C3 C4 174.5(14) . .
C2 C3 C4 Fe3 -118.2(14) . .
C2 C3 C4 C5 -176.9(15) . .
C36 C40 C39 Fe2 -58.7(7) . .
C36 C40 C39 C38 -2.8(14) . .
C36 C37 C38 Fe2 57.7(8) . .
C36 C37 C38 C39 -2.7(13) . .
O11 C2 C3 Fe3 -88.3(14) . .
O11 C2 C3 C7 -174.7(12) . .
O11 C2 C3 C4 1(2) . .
C25 C29 C28 Fe1 60.0(6) . .
C25 C29 C28 C27 0.8(11) . .
C40 C36 C37 Fe2 59.1(7) . .
C40 C36 C37 C38 1.0(13) . .
C40 C36 C35 O8 6.1(16) . .
C40 C36 C35 O9 -170.5(10) . .
C40 C39 C38 Fe2 -56.1(9) . .
C40 C39 C38 C37 3.4(14) . .
O4 C13 C14 Fe4 67.3(15) . .
O4 C13 C14 C15 -24(2) . .
O4 C13 C14 C18 157.2(14) . .
C28 C29 C25 Fe1 -60.2(6) . .
C28 C29 C25 C24 179.3(8) . .
C28 C29 C25 C26 -1.2(10) . .
C28 C27 C26 Fe1 58.5(7) . .
C28 C27 C26 C25 -0.7(11) . .
C30 C34 C33 Fe1 -60.7(7) . .
C30 C34 C33 C32 -1.0(13) . .
C30 C31 C32 Fe1 60.2(7) . .
C30 C31 C32 C33 0.9(13) . .
C37 C36 C40 Fe2 -58.6(8) . .
C37 C36 C40 C39 1.1(13) . .
C37 C36 C35 O8 177.8(10) . .
C37 C36 C35 O9 1.2(16) . .
C35 C36 C40 Fe2 114.4(10) . .
C35 C36 C40 C39 174.2(10) . .
C35 C36 C37 Fe2 -113.6(11) . .
C35 C36 C37 C38 -171.7(10) . .
C34 C30 C31 Fe1 57.9(7) . .
C34 C30 C31 C32 -1.5(12) . .
C34 C33 C32 Fe1 -59.9(8) . .
C34 C33 C32 C31 0.1(13) . .
C31 C30 C34 Fe1 -58.0(7) . .
C31 C30 C34 C33 1.5(12) . .
C42 C43 C44 Fe2 60.9(9) . .
C42 C43 C44 C45 0.5(14) . .
C42 C41 C45 Fe2 -60.1(9) . .
C42 C41 C45 C44 -0.2(15) . .
C43 C42 C41 Fe2 -60.2(9) . .
C43 C42 C41 C45 0.5(15) . .
C43 C44 C45 Fe2 60.0(8) . .
C43 C44 C45 C41 -0.2(14) . .
O5 C13 C14 Fe4 -113.0(15) . .
O5 C13 C14 C15 155.6(18) . .
O5 C13 C14 C18 -23(2) . .
C13 C14 C18 Fe4 -118.8(13) . .
C13 C14 C18 C17 -177.0(13) . .
C7 C3 C4 Fe3 58.4(10) . .
C7 C3 C4 C5 -0.3(19) . .
C7 C6 C5 Fe3 -57.8(11) . .
C7 C6 C5 C4 1(2) . .
C16 C15 C14 Fe4 59.0(12) . .
C16 C15 C14 C13 176.1(14) . .
C16 C15 C14 C18 -5.1(19) . .
C16 C17 C18 Fe4 -58.6(12) . .
C16 C17 C18 C14 -1.4(19) . .
C3 C2 O11 Ag7 165.8(8) . .
C3 C7 C6 Fe3 -60.8(9) . .
C3 C7 C6 C5 -1.4(18) . .
C3 C4 C5 Fe3 57.4(13) . .
C3 C4 C5 C6 -1(2) . .
C15 C16 C17 Fe4 -62.5(12) . .
C15 C16 C17 C18 -1.8(19) . .
C15 C14 C18 Fe4 62.3(11) . .
C15 C14 C18 C17 4.0(18) . .
C19 C20 C21 Fe4 58.0(13) . .
C19 C20 C21 C22 -9(2) . .
C41 C42 C43 Fe2 60.2(9) . .
C41 C42 C43 C44 -0.6(14) . .
C20 C19 C23 Fe4 -54.3(12) . .
C20 C19 C23 C22 10(2) . .
C17 C16 C15 Fe4 64.4(12) . .
C17 C16 C15 C14 4(2) . .
C6 C7 C3 Fe3 59.5(9) . .
C6 C7 C3 C2 177.7(12) . .
C6 C7 C3 C4 1.0(15) . .
C23 C19 C20 Fe4 55.2(12) . .
C23 C19 C20 C21 1(2) . .
C23 C22 C21 Fe4 -50.6(16) . .
C23 C22 C21 C20 16(2) . .
C21 C22 C23 Fe4 46.8(16) . .
C21 C22 C23 C19 -16(2) . .
C10 C11 C12 Fe3 -61.4(12) . .
C10 C11 C12 C8 2(2) . .
C11 C10 C9 Fe3 56.4(17) . .
C11 C10 C9 C8 -8(3) . .
C12 C8 C9 Fe3 -55.6(16) . .
C12 C8 C9 C10 9(3) . .
C9 C8 C12 Fe3 55.5(17) . .
C9 C8 C12 C11 -6(2) . .
C9 C10 C11 Fe3 -55.8(18) . .
C9 C10 C11 C12 4(2) . .
O2 C1 O3 Ag6 -152.5(19) 2_556 2_556
O2 C1 O3 Ag6 27.5(19) . 2_556
O2 C1 O3 Ag5 60.8(10) 2_556 2_556
O2 C1 O3 Ag5 -119.2(10) . 2_556
O2 C1 O3 O2 179.999(3) . 2_556
O2 C1 O3 O1 -10.6(13) . 2_556
O2 C1 O3 O1 169.4(13) 2_556 2_556
O2 C1 O1 Ag6 -134.6(10) 2_556 .
O2 C1 O1 Ag6 45.4(10) . .
O2 C1 O1 Ag9A 143.3(8) . .
O2 C1 O1 Ag9A -36.7(8) 2_556 .
O2 C1 O1 O2 180.001(2) . 2_556
O2 C1 O1 O3 9.6(11) . 2_556
O2 C1 O1 O3 -170.4(11) 2_556 2_556
O2 C1 O1 Ag9B 134.4(10) . .
O2 C1 O1 Ag9B -45.6(10) 2_556 .
O3 C1 O2 Ag2 -71.8(12) 2_556 .
O3 C1 O2 Ag2 108.2(12) . .
O3 C1 O2 Ag5 -127.1(11) . .
O3 C1 O2 Ag5 52.9(11) 2_556 .
O3 C1 O2 Ag9A 149.1(17) 2_556 2_556
O3 C1 O2 Ag9A -30.9(17) . 2_556
O3 C1 O2 O3 179.998(4) . 2_556
O3 C1 O2 O1 -169.1(13) 2_556 2_556
O3 C1 O2 O1 10.9(13) . 2_556
O3 C1 O2 Ag9B -35.8(16) . 2_556
O3 C1 O2 Ag9B 144.2(16) 2_556 2_556
O3 C1 O1 Ag6 -144.2(9) . .
O3 C1 O1 Ag6 35.8(9) 2_556 .
O3 C1 O1 Ag9A 133.6(12) 2_556 .
O3 C1 O1 Ag9A -46.4(12) . .
O3 C1 O1 O2 170.4(11) 2_556 2_556
O3 C1 O1 O2 -9.6(11) . 2_556
O3 C1 O1 O3 180.002(2) . 2_556
O3 C1 O1 Ag9B -55.2(12) . .
O3 C1 O1 Ag9B 124.8(12) 2_556 .
O1 C1 O2 Ag2 -82.7(11) . .
O1 C1 O2 Ag2 97.4(11) 2_556 .
O1 C1 O2 Ag5 -138.0(10) 2_556 .
O1 C1 O2 Ag5 42.0(10) . .
O1 C1 O2 Ag9A 138.2(9) . 2_556
O1 C1 O2 Ag9A -41.8(9) 2_556 2_556
O1 C1 O2 O3 -10.9(13) . 2_556
O1 C1 O2 O3 169.1(13) 2_556 2_556
O1 C1 O2 O1 179.998(2) . 2_556
O1 C1 O2 Ag9B -46.7(9) 2_556 2_556
O1 C1 O2 Ag9B 133.3(9) . 2_556
O1 C1 O3 Ag6 38.1(10) 2_556 2_556
O1 C1 O3 Ag6 -141.9(10) . 2_556
O1 C1 O3 Ag5 71.4(14) . 2_556
O1 C1 O3 Ag5 -108.6(14) 2_556 2_556
O1 C1 O3 O2 10.6(13) . 2_556
O1 C1 O3 O2 -169.4(13) 2_556 2_556
O1 C1 O3 O1 180.002(2) . 2_556
Ag10 S2 C50 C52 11.6(7) 2_556 .
Ag10 S2 C50 C51 -108.8(6) 2_556 .
Ag10 S2 C50 C53 131.6(7) 2_556 .
Ag10 S5 C58 C61 -51.9(7) . .
Ag10 S5 C58 C60 66.2(7) . .
Ag10 S5 C58 C59 -170.5(8) . .
Ag10 O9 C35 O8 6.1(17) . .
Ag10 O9 C35 C36 -177.5(7) . .
Ag9 S2 C50 C52 28.8(7) 2_556 .
Ag9 S2 C50 C51 -91.6(6) 2_556 .
Ag9 S2 C50 C53 148.8(6) 2_556 .
Ag9 S5 C58 C61 -37.8(7) . .
Ag9 S5 C58 C60 80.3(7) . .
Ag9 S5 C58 C59 -156.5(8) . .
Ag9 O9 C35 O8 -3.7(14) . .
Ag9 O9 C35 C36 172.7(7) . .
Ag9B S2 C50 C52 123.8(8) . .
Ag9B S2 C50 C51 3.4(9) . .
Ag9B S2 C50 C53 -116.2(8) . .
Ag9B S1 C46 C47 93.9(8) . .
Ag9B S1 C46 C49 -30.0(9) . .
Ag9B S1 C46 C48 -147.8(7) . .
Ag9B O10 C2 O11 -112.4(14) 2_556 .
Ag9B O10 C2 C3 74.8(16) 2_556 .
C70A N2 C70B C71B 168(8) . .
C70B N2 C70A C71A 62(4) . .
